data_2310764
loop_
_publ_author_name
'Graetsch, Heribert A.'
'Pandey, Chandra Shehkar'
'Schreuer, J\"urgen'
'Burianek, Manfred'
'M\"uhlberg, Manfred'

_publ_section_title
;
 Incommensurate modulations of relaxor ferroelectric Ca0.24Ba0.76Nb2O6
 (CBN24) and Ca0.31Ba0.69Nb2O6 (CBN31)
;
_journal_coden_ASTM ACSBDA
_journal_coeditor_code DK5023
_journal_issue 4
_journal_name_full
;
 Acta Crystallographica, Section B: Structural Science, Crystal
 Engineering and Materials
;
_journal_page_first 743
_journal_page_last 749
_journal_paper_doi 10.1107/S2052520614011676
_journal_volume 70
_journal_year 2014
_chemical_formula_sum 'Ba0.693 Ca0.307 Nb2 O6'
_chemical_formula_weight 389.3
_space_group_IT_number 100
_symmetry_cell_setting tetragonal
_symmetry_space_group_name_Hall 'P 4 -2ab (x,y,1/2*z)'
_symmetry_space_group_name_H-M 'P 4 b m (a,b,2*c)'
_cell_angle_alpha 90
_cell_angle_beta 90
_cell_angle_gamma 90
_cell_formula_units_Z 10
_cell_length_a 12.4608(5)
_cell_length_b 12.4608(5)
_cell_length_c 7.9185(7)
_cell_measurement_reflns_used 18477
_cell_measurement_temperature 293
_cell_measurement_theta_max 36.8
_cell_measurement_theta_min 3.08
_cell_modulation_dimension 2
_cell_volume 1229.52(13)
_computing_cell_refinement
;
CrysAlisPro, Agilent Technologies,
Version 1.171.36.24 (release 03-12-2012 CrysAlis171 .NET)
(compiled Dec  3 2012,18:21:49)
;
_computing_data_collection
;
CrysAlisPro, Agilent Technologies,
Version 1.171.36.24 (release 03-12-2012 CrysAlis171 .NET)
(compiled Dec  3 2012,18:21:49)
;
_computing_data_reduction
;
CrysAlisPro, Agilent Technologies,
Version 1.171.36.24 (release 03-12-2012 CrysAlis171 .NET)
(compiled Dec  3 2012,18:21:49)
;
_diffrn_ambient_temperature 293
_diffrn_detector_area_resol_mean 8.2495
_diffrn_measured_fraction_theta_full 0.54
_diffrn_measured_fraction_theta_max 0.54
_diffrn_measurement_device 'four-cycle diffractometer'
_diffrn_measurement_device_type 'Xcalibur, Sapphire2, large Be window'
_diffrn_measurement_method '\w and \p scans'
_diffrn_radiation_monochromator graphite
_diffrn_radiation_source 'Enhance (Mo) X-ray Source'
_diffrn_radiation_type 'Mo K\a'
_diffrn_radiation_wavelength 0.7107
_diffrn_reflns_av_R_equivalents 0.0257
_diffrn_reflns_av_sigmaI/netI 0.0151
_diffrn_reflns_limit_h_max 20
_diffrn_reflns_limit_h_min -20
_diffrn_reflns_limit_index_m_1_max 1
_diffrn_reflns_limit_index_m_1_min -1
_diffrn_reflns_limit_index_m_2_max 1
_diffrn_reflns_limit_index_m_2_min -1
_diffrn_reflns_limit_k_max 20
_diffrn_reflns_limit_k_min -19
_diffrn_reflns_limit_l_max 12
_diffrn_reflns_limit_l_min -13
_diffrn_reflns_number 52003
_diffrn_reflns_theta_full 36.33
_diffrn_reflns_theta_max 36.33
_diffrn_reflns_theta_min 2.86
_exptl_absorpt_coefficient_mu 10.366
_exptl_absorpt_correction_T_max 0.556
_exptl_absorpt_correction_T_min 0.198
_exptl_absorpt_correction_type analytical
_exptl_absorpt_process_details
;
CrysAlisPro, Agilent Technologies,
Version 1.171.36.24 (release 03-12-2012 CrysAlis171 .NET)
(compiled Dec  3 2012,18:21:49)
Analytical numeric absorption correction using a multifaceted crystal
   model based on expressions derived by R.C. Clark & J.S. Reid.
(Clark, R. C. & Reid, J. S. (1995). Acta Cryst. A51, 887-897)
;
_exptl_crystal_colour 3.08
_exptl_crystal_density_diffrn 5.2559
_exptl_crystal_description "'3.08'"
_exptl_crystal_F_000 1750
_exptl_crystal_size_max 0.339
_exptl_crystal_size_mid 0.249
_exptl_crystal_size_min 0.09
_refine_diff_density_max 0.00
_refine_diff_density_min -0.66
_refine_ls_abs_structure_details '  1406 of Friedel pairs used in the refinement'
_refine_ls_abs_structure_Flack 0.47(3)
_refine_ls_extinction_coef 330(20)
_refine_ls_extinction_method 'B-C type 1 Lorentzian isotropic (Becker & Coppens, 1974)'
_refine_ls_goodness_of_fit_gt 2.11
_refine_ls_goodness_of_fit_ref 2.02
_refine_ls_number_constraints 0
_refine_ls_number_parameters 151
_refine_ls_number_reflns 2905
_refine_ls_number_restraints 0
_refine_ls_R_factor_all 0.0317
_refine_ls_R_factor_gt 0.0296
_refine_ls_shift/su_max 0.0261
_refine_ls_shift/su_mean 0.0021
_refine_ls_structure_factor_coef F
_refine_ls_weighting_details w=1/(\s^2^(F)+0.0001F^2^)
_refine_ls_weighting_scheme sigma
_refine_ls_wR_factor_gt 0.0459
_refine_ls_wR_factor_ref 0.0467
_reflns_number_gt 2580
_reflns_number_total 2905
_reflns_threshold_expression I>3\s(I)
_cod_data_source_file dk5023sup1.cif
_cod_data_source_block cbn31
_cod_original_sg_symbol_H-M X4bm
_cod_database_code 2310764

loop_
_space_group_symop_id
_space_group_symop_operation_xyz
1 x,y,z
2 -y,x,z
3 -x,-y,z
4 y,-x,z
5 -x+0.5,y+0.5,z
6 -y+0.5,-x+0.5,z
7 x+0.5,-y+0.5,z
8 y+0.5,x+0.5,z
9 x,y,z+0.5
10 -y,x,z+0.5
11 -x,-y,z+0.5
12 y,-x,z+0.5
13 -x+0.5,y+0.5,z+0.5
14 -y+0.5,-x+0.5,z+0.5
15 x+0.5,-y+0.5,z+0.5
16 y+0.5,x+0.5,z+0.5

loop_
_space_group_symop_ssg_id
_space_group_symop_ssg_operation_algebraic
1 x1,x2,x3,x4,x5
2 -x2,x1,x3,-x5,x4
3 -x1+1/2,x2+1/2,x3,x5,x4
4 -x1,-x2,x3,-x4,-x5
5 -x2+1/2,-x1+1/2,x3,-x4,x5
6 x2,-x1,x3,x5,-x4
7 x1+1/2,-x2+1/2,x3,-x5,-x4
8 x2+1/2,x1+1/2,x3,x4,-x5
9 x1,x2,x3+1/2,x4+1/2,x5+1/2
10 -x2,x1,x3+1/2,-x5+1/2,x4+1/2
11 -x1+1/2,x2+1/2,x3+1/2,x5+1/2,x4+1/2
12 -x1,-x2,x3+1/2,-x4+1/2,-x5+1/2
13 -x2+1/2,-x1+1/2,x3+1/2,-x4+1/2,x5+1/2
14 x2,-x1,x3+1/2,x5+1/2,-x4+1/2
15 x1+1/2,-x2+1/2,x3+1/2,-x5+1/2,-x4+1/2
16 x2+1/2,x1+1/2,x3+1/2,x4+1/2,-x5+1/2

loop_
_atom_site_label
_atom_site_type_symbol
_atom_site_fract_x
_atom_site_fract_y
_atom_site_fract_z
_atom_site_adp_type
_atom_site_U_iso_or_equiv
_atom_site_symmetry_multiplicity
_atom_site_occupancy
_atom_site_calc_flag
Ba2 Ba 0.172006(17) 0.672006(17) 0.25 Uani 0.01488(11) 8 0.8542 d
Ca1 Ca 0 0 0.2575(6) Uani 0.0105(5) 4 0.5904 d
Nb1 Nb 0 0.5 0.01060(18) Uani 0.00572(15) 4 1 d
Nb2 Nb 0.07330(2) 0.21001(2) 0.00552(12) Uani 0.00671(12) 16 1 d
O1 O 0.21579(18) 0.28421(18) -0.0103(9) Uani 0.0092(8) 8 1 d
O2 O 0.1391(2) 0.0688(2) -0.0208(5) Uani 0.0215(9) 16 1 d
O3 O -0.00672(19) 0.34339(18) -0.0150(5) Uani 0.0142(7) 16 1 d
O4 O 0 0.5 0.2382(11) Uani 0.0179(12) 4 1 d
O5 O 0.07371(18) 0.20251(19) 0.2375(5) Uani 0.0190(8) 16 1 d
Ca2 Ca 0.172006(17) 0.672006(17) 0.25 Uani 0.01488(11) 8 0.0882 d
Ba1 Ba 0 0 0.2575(6) Uani 0.0105(5) 4 0.028 d

loop_
_atom_site_aniso_label
_atom_site_aniso_type_symbol
_atom_site_aniso_U_11
_atom_site_aniso_U_22
_atom_site_aniso_U_33
_atom_site_aniso_U_12
_atom_site_aniso_U_13
_atom_site_aniso_U_23
Ba2 Ba 0.01669(17) 0.01669(17) 0.0112(2) -0.00931(12) 0.0004(2) 0.0004(2)
Ca1 Ca 0.0092(6) 0.0092(6) 0.0132(11) 0 0 0
Nb1 Nb 0.0054(2) 0.0054(2) 0.0064(3) -0.0004(2) 0 0
Nb2 Nb 0.00595(18) 0.00593(19) 0.0082(2) 0.00098(9) 0.0003(3) -0.0018(3)
O1 O 0.0081(9) 0.0081(9) 0.0114(19) 0.0021(12) -0.0016(16) 0.0016(16)
O2 O 0.0220(15) 0.0121(13) 0.0306(18) 0.0105(11) -0.0041(16) -0.0064(15)
O3 O 0.0125(12) 0.0094(12) 0.0208(14) 0.0048(8) -0.0018(15) -0.0007(15)
O4 O 0.0231(15) 0.0231(15) 0.008(3) 0.0018(18) 0 0
O5 O 0.0213(13) 0.0222(12) 0.0135(17) -0.0034(9) 0.0039(17) -0.0004(17)
Ca2 Ca 0.01669(17) 0.01669(17) 0.0112(2) -0.00931(12) 0.0004(2) 0.0004(2)
Ba1 Ba 0.0092(6) 0.0092(6) 0.0132(11) 0 0 0

loop_
_atom_site_displace_Fourier_atom_site_label
_atom_site_displace_Fourier_axis
_atom_site_displace_Fourier_wave_vector_seq_id
_atom_site_displace_Fourier_param_cos
_atom_site_displace_Fourier_param_sin
Ba2 x 1 0.000058(15) 0.000639(15)
Ba2 y 1 0.000058(15) 0.000639(15)
Ba2 z 1 0.00041(7) -0.00008(7)
Ba2 x 2 -0.001745(16) -0.00580(2)
Ba2 y 2 -0.001745(16) 0.00580(2)
Ba2 z 2 -0.00012(7) 0
Ca1 x 1 0 -0.00027(9)
Ca1 y 1 0 0.00084(9)
Ca1 z 1 0.0006(2) 0
Ca1 x 2 0 -0.00084(9)
Ca1 y 2 0 -0.00027(9)
Ca1 z 2 0.0006(2) 0
Nb1 x 1 0 -0.00013(5)
Nb1 y 1 0 -0.00013(5)
Nb1 z 1 0.00004(7) 0
Nb1 x 2 0 -0.00038(5)
Nb1 y 2 0 0.00038(5)
Nb1 z 2 -0.00068(7) 0
Nb2 x 1 -0.00125(4) -0.00056(4)
Nb2 y 1 0.00029(4) 0.00078(4)
Nb2 z 1 -0.00029(3) 0.00037(3)
Nb2 x 2 0.00124(4) 0.00088(4)
Nb2 y 2 -0.00082(4) -0.00085(4)
Nb2 z 2 0.00065(4) 0.00048(3)
O1 x 1 0.0004(3) -0.0007(3)
O1 y 1 -0.0004(3) -0.0007(3)
O1 z 1 0.0134(4) 0
O1 x 2 -0.0008(3) -0.0004(3)
O1 y 2 0.0008(3) 0.0004(3)
O1 z 2 -0.0082(4) -0.0048(3)
O2 x 1 -0.0029(3) -0.0026(3)
O2 y 1 -0.0016(3) -0.0011(3)
O2 z 1 0.0132(3) 0.0145(4)
O2 x 2 0.0044(3) -0.0001(3)
O2 y 2 0.0025(3) 0.0001(3)
O2 z 2 -0.0240(4) -0.0135(3)
O3 x 1 0.0001(3) 0.0007(3)
O3 y 1 0.0008(3) 0.0012(3)
O3 z 1 -0.0054(3) -0.0134(3)
O3 x 2 -0.0002(3) -0.0007(3)
O3 y 2 -0.0009(3) -0.0009(3)
O3 z 2 0.0055(3) 0.0215(3)
O4 x 1 0 -0.0083(3)
O4 y 1 0 -0.0083(3)
O4 z 1 -0.0001(10) 0
O4 x 2 0 -0.0138(3)
O4 y 2 0 0.0138(3)
O4 z 2 -0.0005(9) 0
O5 x 1 -0.0161(2) -0.0032(2)
O5 y 1 0.00073(19) 0.0096(2)
O5 z 1 -0.0012(5) -0.0007(5)
O5 x 2 0.0131(2) 0.0131(2)
O5 y 2 -0.00644(19) -0.00924(19)
O5 z 2 0.0006(5) 0.0005(5)
Ca2 x 1 0.000058(15) 0.000639(15)
Ca2 y 1 0.000058(15) 0.000639(15)
Ca2 z 1 0.00041(7) -0.00008(7)
Ca2 x 2 -0.001745(16) -0.00580(2)
Ca2 y 2 -0.001745(16) 0.00580(2)
Ca2 z 2 -0.00012(7) 0
Ba1 x 1 0 -0.00027(9)
Ba1 y 1 0 0.00084(9)
Ba1 z 1 0.0006(2) 0
Ba1 x 2 0 -0.00084(9)
Ba1 y 2 0 -0.00027(9)
Ba1 z 2 0.0006(2) 0

loop_
_atom_site_occ_Fourier_atom_site_label
_atom_site_occ_Fourier_wave_vector_seq_id
_atom_site_occ_Fourier_param_cos
_atom_site_occ_Fourier_param_sin
Ba2 1 0.0051(18) 0.0050(18)
Ba2 2 -0.0148(18) 0
Ca2 1 -0.049(17) -0.049(17)
Ca2 2 0.143(17) 0

loop_
_atom_site_U_Fourier_atom_site_label
_atom_site_U_Fourier_tens_elem
_atom_site_U_Fourier_wave_vector_seq_id
_atom_site_U_Fourier_param_cos
_atom_site_U_Fourier_param_sin
Ba2 U11 1 -0.00128(13) -0.00152(13)
Ba2 U22 1 -0.00128(13) -0.00152(13)
Ba2 U33 1 0.00100(18) -0.00043(18)
Ba2 U12 1 0.00091(12) 0.00168(12)
Ba2 U13 1 0.00010(16) -0.00042(15)
Ba2 U23 1 0.00010(16) -0.00042(15)
Ba2 U11 2 0.00544(13) 0.00447(13)
Ba2 U22 2 0.00544(13) -0.00447(13)
Ba2 U33 2 -0.00051(18) 0
Ba2 U12 2 -0.00531(12) 0
Ba2 U13 2 0.00001(14) -0.0004(2)
Ba2 U23 2 0.00001(14) 0.0004(2)
Ca2 U11 1 -0.00128(13) -0.00152(13)
Ca2 U22 1 -0.00128(13) -0.00152(13)
Ca2 U33 1 0.00100(18) -0.00043(18)
Ca2 U12 1 0.00091(12) 0.00168(12)
Ca2 U13 1 0.00010(16) -0.00042(15)
Ca2 U23 1 0.00010(16) -0.00042(15)
Ca2 U11 2 0.00544(13) 0.00447(13)
Ca2 U22 2 0.00544(13) -0.00447(13)
Ca2 U33 2 -0.00051(18) 0
Ca2 U12 2 -0.00531(12) 0
Ca2 U13 2 0.00001(14) -0.0004(2)
Ca2 U23 2 0.00001(14) 0.0004(2)

loop_
_atom_type_symbol
_atom_type_scat_dispersion_real
_atom_type_scat_dispersion_imag
_atom_type_scat_source
Ca 0.2262 0.3064 'International Tables Vol C tables 4.2.6.8 and 6.1.1.1'
Ba -0.3244 2.2819 'International Tables Vol C tables 4.2.6.8 and 6.1.1.1'
Nb -2.0727 0.6215 'International Tables Vol C tables 4.2.6.8 and 6.1.1.1'
O 0.0106 0.0060 'International Tables Vol C tables 4.2.6.8 and 6.1.1.1'

loop_
_cell_wave_vector_seq_id
_cell_wave_vector_x
_cell_wave_vector_y
_cell_wave_vector_z
1 0.294200 0.294200 0.000000
2 -0.294200 0.294200 0.000000

loop_
_geom_angle_atom_site_label_1
_geom_angle_atom_site_label_2
_geom_angle_atom_site_label_3
_geom_angle_site_ssg_symmetry_1
_geom_angle_site_ssg_symmetry_3
_geom_angle_av
_geom_angle_min
_geom_angle_max
O1 Ba2 O1 3_55555 11_55555 89.4(2) 87.0(2) 92.9(2)
O1 Ba2 O2 3_55555 3_55555 52.87(19) 51.91(19) 53.87(19)
O1 Ba2 O2 3_55555 11_55555 103.1(2) 98.9(2) 109.0(2)
O1 Ba2 O2 3_55555 6_56555 52.91(19) 52.20(19) 53.69(19)
O1 Ba2 O2 3_55555 14_56555 105.0(2) 100.9(2) 106.9(2)
O1 Ba2 O3 3_55555 4_56555 82.2(2) 81.1(2) 83.0(2)
O1 Ba2 O3 3_55555 12_56555 152.4(2) 146.9(2) 155.0(2)
O1 Ba2 O3 3_55555 5_55555 82.7(2) 79.8(2) 84.2(2)
O1 Ba2 O3 3_55555 13_55555 149.9(2) 146.9(2) 155.6(2)
O1 Ba2 O4 3_55555 . 132.4(2) 130.8(2) 133.4(2)
O1 Ba2 O5 3_55555 3_55555 55.0(2) 52.7(2) 58.3(2)
O1 Ba2 O5 3_55555 4_56555 101.6(2) 97.89(19) 104.6(2)
O1 Ba2 O5 3_55555 5_55555 100.13(19) 98.23(19) 104.1(2)
O1 Ba2 O5 3_55555 6_56555 56.2(2) 53.8(2) 57.4(2)
O1 Ba2 Ca2 3_55555 . 0 0 0
O1 Ba2 O2 11_55555 3_55555 104.8(2) 100.7(2) 111.0(2)
O1 Ba2 O2 11_55555 11_55555 56.1(2) 55.2(2) 57.1(2)
O1 Ba2 O2 11_55555 6_56555 106.6(2) 103.2(2) 108.3(2)
O1 Ba2 O2 11_55555 14_56555 56.1(2) 55.5(2) 56.9(2)
O1 Ba2 O3 11_55555 4_56555 152.5(2) 148.6(2) 154.4(2)
O1 Ba2 O3 11_55555 12_56555 87.4(2) 85.4(2) 89.1(2)
O1 Ba2 O3 11_55555 5_55555 150.5(2) 147.6(2) 155.9(2)
O1 Ba2 O3 11_55555 13_55555 88.3(2) 83.6(2) 90.7(2)
O1 Ba2 O4 11_55555 . 138.3(2) 136.2(2) 139.7(2)
O1 Ba2 O5 11_55555 3_55555 56.6(2) 54.3(2) 59.6(2)
O1 Ba2 O5 11_55555 4_56555 104.4(2) 100.68(19) 107.8(2)
O1 Ba2 O5 11_55555 5_55555 103.0(2) 100.97(19) 107.3(2)
O1 Ba2 O5 11_55555 6_56555 57.5(2) 55.7(2) 58.4(2)
O1 Ba2 Ca2 11_55555 . 0 0 0
O2 Ba2 O2 3_55555 11_55555 71.56(18) 64.80(18) 80.39(17)
O2 Ba2 O2 3_55555 6_56555 96.73(17) 95.01(17) 99.15(17)
O2 Ba2 O2 3_55555 14_56555 153.15(19) 152.10(19) 153.77(18)
O2 Ba2 O3 3_55555 4_56555 90.69(18) 90.39(19) 90.99(19)
O2 Ba2 O3 3_55555 12_56555 152.6(2) 151.28(19) 155.8(2)
O2 Ba2 O3 3_55555 5_55555 48.60(19) 47.66(19) 49.46(19)
O2 Ba2 O3 3_55555 13_55555 98.99(19) 95.43(19) 106.14(19)
O2 Ba2 O4 3_55555 . 102.26(19) 99.25(19) 104.2(2)
O2 Ba2 O5 3_55555 3_55555 48.44(19) 46.92(18) 51.3(2)
O2 Ba2 O5 3_55555 4_56555 140.4(2) 135.85(19) 143.4(2)
O2 Ba2 O5 3_55555 5_55555 47.63(18) 45.80(17) 51.4(2)
O2 Ba2 O5 3_55555 6_56555 106.44(18) 103.59(18) 107.94(18)
O2 Ba2 Ca2 3_55555 . 0 0 0
O2 Ba2 O2 11_55555 6_56555 152.84(19) 150.87(19) 155.01(18)
O2 Ba2 O2 11_55555 14_56555 104.65(18) 103.21(18) 107.40(18)
O2 Ba2 O3 11_55555 4_56555 150.7(2) 147.29(19) 154.8(2)
O2 Ba2 O3 11_55555 12_56555 97.5(2) 96.6(2) 99.2(2)
O2 Ba2 O3 11_55555 5_55555 98.04(19) 94.9(2) 104.30(19)
O2 Ba2 O3 11_55555 13_55555 52.0(2) 51.1(2) 52.5(2)
O2 Ba2 O4 11_55555 . 105.0(2) 102.22(19) 107.1(2)
O2 Ba2 O5 11_55555 3_55555 48.56(19) 47.13(18) 50.7(2)
O2 Ba2 O5 11_55555 4_56555 148.0(2) 143.75(19) 151.4(2)
O2 Ba2 O5 11_55555 5_55555 47.30(18) 45.54(18) 51.01(19)
O2 Ba2 O5 11_55555 6_56555 109.64(18) 107.07(18) 111.00(19)
O2 Ba2 Ca2 11_55555 . 0 0 0
O2 Ba2 O2 6_56555 14_56555 74.88(18) 66.07(18) 79.20(17)
O2 Ba2 O3 6_56555 4_56555 48.30(19) 47.80(19) 49.28(19)
O2 Ba2 O3 6_56555 12_56555 102.38(19) 95.49(19) 106.01(19)
O2 Ba2 O3 6_56555 5_55555 91.01(19) 89.78(18) 91.79(19)
O2 Ba2 O3 6_56555 13_55555 154.1(2) 151.08(19) 156.6(2)
O2 Ba2 O4 6_56555 . 101.01(19) 99.87(19) 103.5(2)
O2 Ba2 O5 6_56555 3_55555 105.52(18) 103.92(18) 107.60(19)
O2 Ba2 O5 6_56555 4_56555 49.17(19) 46.01(17) 51.21(19)
O2 Ba2 O5 6_56555 5_55555 138.64(19) 136.68(18) 142.4(2)
O2 Ba2 O5 6_56555 6_56555 49.40(19) 48.45(19) 49.9(2)
O2 Ba2 Ca2 6_56555 . 0 0 0
O2 Ba2 O3 14_56555 4_56555 101.17(19) 94.98(19) 104.31(19)
O2 Ba2 O3 14_56555 12_56555 51.7(2) 51.5(2) 52.1(2)
O2 Ba2 O3 14_56555 5_55555 153.1(2) 146.75(19) 156.0(2)
O2 Ba2 O3 14_56555 13_55555 98.4(2) 96.2(2) 99.5(2)
O2 Ba2 O4 14_56555 . 104.0(2) 102.95(19) 106.3(2)
O2 Ba2 O5 14_56555 3_55555 108.90(18) 107.20(18) 110.88(19)
O2 Ba2 O5 14_56555 4_56555 48.85(19) 45.47(18) 51.11(19)
O2 Ba2 O5 14_56555 5_55555 146.4(2) 144.09(19) 150.8(2)
O2 Ba2 O5 14_56555 6_56555 49.2(2) 48.58(19) 49.5(2)
O2 Ba2 Ca2 14_56555 . 0 0 0
O3 Ba2 O3 4_56555 12_56555 88.3(2) 78.4(2) 95.76(19)
O3 Ba2 O3 4_56555 5_55555 54.0(2) 51.9(2) 55.1(2)
O3 Ba2 O3 4_56555 13_55555 111.4(2) 110.0(2) 114.1(2)
O3 Ba2 O4 4_56555 . 55.6(2) 55.0(2) 56.9(2)
O3 Ba2 O5 4_56555 3_55555 132.3(2) 129.0(2) 136.9(2)
O3 Ba2 O5 4_56555 4_56555 52.9(2) 49.63(19) 54.5(2)
O3 Ba2 O5 4_56555 5_55555 103.91(19) 101.29(19) 106.7(2)
O3 Ba2 O5 4_56555 6_56555 97.1(2) 96.4(2) 97.9(2)
O3 Ba2 Ca2 4_56555 . 0 0 0
O3 Ba2 O3 12_56555 5_55555 111.9(2) 108.7(2) 115.4(2)
O3 Ba2 O3 12_56555 13_55555 57.2(2) 56.0(2) 57.8(2)
O3 Ba2 O4 12_56555 . 56.3(2) 55.2(2) 58.2(2)
O3 Ba2 O5 12_56555 3_55555 139.3(2) 135.2(2) 144.6(2)
O3 Ba2 O5 12_56555 4_56555 53.5(2) 49.48(19) 55.6(2)
O3 Ba2 O5 12_56555 5_55555 107.0(2) 104.85(19) 109.6(2)
O3 Ba2 O5 12_56555 6_56555 100.1(2) 99.9(2) 100.5(2)
O3 Ba2 Ca2 12_56555 . 0 0 0
O3 Ba2 O3 5_55555 13_55555 84.6(2) 79.3(2) 94.78(19)
O3 Ba2 O4 5_55555 . 56.1(2) 54.3(2) 57.6(2)
O3 Ba2 O5 5_55555 3_55555 96.5(2) 95.1(2) 99.2(2)
O3 Ba2 O5 5_55555 4_56555 105.0(2) 100.73(18) 107.3(2)
O3 Ba2 O5 5_55555 5_55555 51.3(2) 49.59(19) 54.4(2)
O3 Ba2 O5 5_55555 6_56555 134.0(2) 129.5(2) 136.5(2)
O3 Ba2 Ca2 5_55555 . 0 0 0
O3 Ba2 O4 13_55555 . 56.4(2) 55.0(2) 58.5(2)
O3 Ba2 O5 13_55555 3_55555 99.7(2) 98.9(2) 101.4(2)
O3 Ba2 O5 13_55555 4_56555 108.0(2) 104.59(19) 109.9(2)
O3 Ba2 O5 13_55555 5_55555 51.6(2) 49.6(2) 55.3(2)
O3 Ba2 O5 13_55555 6_56555 141.3(2) 135.7(2) 144.2(2)
O3 Ba2 Ca2 13_55555 . 0 0 0
O4 Ba2 O5 . 3_55555 141.97(13) 138.69(14) 144.68(13)
O4 Ba2 O5 . 4_56555 71.58(13) 67.38(13) 76.02(12)
O4 Ba2 O5 . 5_55555 73.41(12) 67.20(13) 76.20(12)
O4 Ba2 O5 . 6_56555 140.35(13) 137.82(13) 145.55(13)
O4 Ba2 Ca2 . . 0 0 0
O5 Ba2 O5 3_55555 4_56555 146.08(14) 144.99(14) 147.49(13)
O5 Ba2 O5 3_55555 5_55555 68.65(13) 66.44(12) 73.69(14)
O5 Ba2 O5 3_55555 6_56555 77.33(14) 73.24(14) 79.30(14)
O5 Ba2 Ca2 3_55555 . 0 0 0
O5 Ba2 O5 4_56555 5_55555 144.91(13) 140.43(13) 147.15(13)
O5 Ba2 O5 4_56555 6_56555 68.85(14) 66.86(14) 72.52(14)
O5 Ba2 Ca2 4_56555 . 0 0 0
O5 Ba2 O5 5_55555 6_56555 145.89(13) 145.45(14) 146.80(14)
O5 Ba2 Ca2 5_55555 . 0 0 0
O5 Ba2 Ca2 6_56555 . 0 0 0
Nb2 Ca1 Nb2 . 9_55555 71.02(2) 70.90(2) 71.26(2)
Nb2 Ca1 Nb2 . 2_55555 70.01(8) 68.89(8) 71.18(8)
Nb2 Ca1 Nb2 . 10_55555 109.74(2) 109.66(2) 109.82(2)
Nb2 Ca1 Nb2 . 4_55555 108.44(16) 108.32(16) 108.67(16)
Nb2 Ca1 Nb2 . 12_55555 179.02(11) 178.54(7) 179.86(13)
Nb2 Ca1 Nb2 . 6_55555 70.01(8) 68.89(8) 71.18(8)
Nb2 Ca1 Nb2 . 14_55555 109.69(2) 109.60(2) 109.88(2)
Nb2 Ca1 O2 . . 34.79(15) 34.46(14) 35.28(17)
Nb2 Ca1 O2 . 9_55555 88.00(16) 82.43(17) 92.93(15)
Nb2 Ca1 O2 . 2_55555 35.57(16) 35.28(14) 35.90(17)
Nb2 Ca1 O2 . 10_55555 88.47(17) 83.06(17) 93.27(16)
Nb2 Ca1 O2 . 4_55555 86.7(2) 85.29(18) 88.6(2)
Nb2 Ca1 O2 . 12_55555 144.99(17) 143.55(18) 145.68(17)
Nb2 Ca1 O2 . 6_55555 86.3(2) 84.79(18) 88.2(2)
Nb2 Ca1 O2 . 14_55555 144.19(17) 142.48(17) 145.11(17)
Nb2 Ca1 O5 . . 32.7(2) 32.1(2) 33.8(2)
Nb2 Ca1 O5 . 2_55555 87.23(17) 79.55(16) 95.14(17)
Nb2 Ca1 O5 . 4_55555 140.4(3) 140.0(3) 141.3(3)
Nb2 Ca1 O5 . 6_55555 88.68(17) 80.56(16) 96.87(17)
Nb2 Ca1 Ba1 . . 0 0 0
Nb2 Ca1 Nb2 9_55555 2_55555 109.69(2) 109.60(2) 109.88(2)
Nb2 Ca1 Nb2 9_55555 10_55555 70.56(8) 69.32(8) 71.63(8)
Nb2 Ca1 Nb2 9_55555 4_55555 179.02(11) 178.54(7) 179.86(13)
Nb2 Ca1 Nb2 9_55555 12_55555 109.53(16) 108.89(16) 109.84(16)
Nb2 Ca1 Nb2 9_55555 6_55555 109.74(2) 109.66(2) 109.82(2)
Nb2 Ca1 Nb2 9_55555 14_55555 70.56(8) 69.32(8) 71.63(8)
Nb2 Ca1 O2 9_55555 . 92.81(15) 90.55(16) 94.77(13)
Nb2 Ca1 O2 9_55555 9_55555 35.23(17) 34.78(17) 35.75(16)
Nb2 Ca1 O2 9_55555 2_55555 93.24(15) 90.60(17) 95.56(14)
Nb2 Ca1 O2 9_55555 10_55555 35.96(17) 35.73(17) 36.36(18)
Nb2 Ca1 O2 9_55555 4_55555 144.89(16) 144.14(15) 145.71(17)
Nb2 Ca1 O2 9_55555 12_55555 92.5(2) 87.0(2) 98.6(2)
Nb2 Ca1 O2 9_55555 6_55555 144.16(16) 143.52(15) 144.92(17)
Nb2 Ca1 O2 9_55555 14_55555 92.0(2) 86.3(2) 98.2(2)
Nb2 Ca1 O5 9_55555 . 39.2(2) 38.6(2) 40.03(19)
Nb2 Ca1 O5 9_55555 2_55555 91.27(16) 84.41(16) 98.13(16)
Nb2 Ca1 O5 9_55555 4_55555 147.7(3) 146.4(3) 148.7(3)
Nb2 Ca1 O5 9_55555 6_55555 92.77(16) 86.10(16) 99.14(17)
Nb2 Ca1 Ba1 9_55555 . 0 0 0
Nb2 Ca1 Nb2 2_55555 10_55555 71.02(2) 70.90(2) 71.26(2)
Nb2 Ca1 Nb2 2_55555 4_55555 70.01(8) 68.89(8) 71.18(8)
Nb2 Ca1 Nb2 2_55555 12_55555 109.74(2) 109.66(2) 109.82(2)
Nb2 Ca1 Nb2 2_55555 6_55555 108.44(16) 108.32(16) 108.67(16)
Nb2 Ca1 Nb2 2_55555 14_55555 179.02(11) 178.54(7) 179.86(13)
Nb2 Ca1 O2 2_55555 . 86.3(2) 84.79(18) 88.2(2)
Nb2 Ca1 O2 2_55555 9_55555 144.19(17) 142.48(17) 145.11(17)
Nb2 Ca1 O2 2_55555 2_55555 34.79(15) 34.46(14) 35.28(17)
Nb2 Ca1 O2 2_55555 10_55555 88.00(16) 82.43(17) 92.93(15)
Nb2 Ca1 O2 2_55555 4_55555 35.57(16) 35.28(14) 35.90(17)
Nb2 Ca1 O2 2_55555 12_55555 88.47(17) 83.06(17) 93.27(16)
Nb2 Ca1 O2 2_55555 6_55555 86.7(2) 85.29(18) 88.6(2)
Nb2 Ca1 O2 2_55555 14_55555 144.99(17) 143.55(18) 145.68(17)
Nb2 Ca1 O5 2_55555 . 88.68(17) 80.56(16) 96.87(17)
Nb2 Ca1 O5 2_55555 2_55555 32.7(2) 32.1(2) 33.8(2)
Nb2 Ca1 O5 2_55555 4_55555 87.23(17) 79.55(16) 95.14(17)
Nb2 Ca1 O5 2_55555 6_55555 140.4(3) 140.0(3) 141.3(3)
Nb2 Ca1 Ba1 2_55555 . 0 0 0
Nb2 Ca1 Nb2 10_55555 4_55555 109.69(2) 109.60(2) 109.88(2)
Nb2 Ca1 Nb2 10_55555 12_55555 70.56(8) 69.32(8) 71.63(8)
Nb2 Ca1 Nb2 10_55555 6_55555 179.02(11) 178.54(7) 179.86(13)
Nb2 Ca1 Nb2 10_55555 14_55555 109.53(16) 108.89(16) 109.84(16)
Nb2 Ca1 O2 10_55555 . 144.16(16) 143.52(15) 144.92(17)
Nb2 Ca1 O2 10_55555 9_55555 92.0(2) 86.3(2) 98.2(2)
Nb2 Ca1 O2 10_55555 2_55555 92.81(15) 90.55(16) 94.77(13)
Nb2 Ca1 O2 10_55555 10_55555 35.23(17) 34.78(17) 35.75(16)
Nb2 Ca1 O2 10_55555 4_55555 93.24(15) 90.60(17) 95.56(14)
Nb2 Ca1 O2 10_55555 12_55555 35.96(17) 35.73(17) 36.36(18)
Nb2 Ca1 O2 10_55555 6_55555 144.89(16) 144.14(15) 145.71(17)
Nb2 Ca1 O2 10_55555 14_55555 92.5(2) 87.0(2) 98.6(2)
Nb2 Ca1 O5 10_55555 . 92.77(16) 86.10(16) 99.14(17)
Nb2 Ca1 O5 10_55555 2_55555 39.2(2) 38.6(2) 40.03(19)
Nb2 Ca1 O5 10_55555 4_55555 91.27(16) 84.41(16) 98.13(16)
Nb2 Ca1 O5 10_55555 6_55555 147.7(3) 146.4(3) 148.7(3)
Nb2 Ca1 Ba1 10_55555 . 0 0 0
Nb2 Ca1 Nb2 4_55555 12_55555 71.02(2) 70.90(2) 71.26(2)
Nb2 Ca1 Nb2 4_55555 6_55555 70.01(8) 68.89(8) 71.18(8)
Nb2 Ca1 Nb2 4_55555 14_55555 109.74(2) 109.66(2) 109.82(2)
Nb2 Ca1 O2 4_55555 . 86.7(2) 85.29(18) 88.6(2)
Nb2 Ca1 O2 4_55555 9_55555 144.99(17) 143.55(18) 145.68(17)
Nb2 Ca1 O2 4_55555 2_55555 86.3(2) 84.79(18) 88.2(2)
Nb2 Ca1 O2 4_55555 10_55555 144.19(17) 142.48(17) 145.11(17)
Nb2 Ca1 O2 4_55555 4_55555 34.79(15) 34.46(14) 35.28(17)
Nb2 Ca1 O2 4_55555 12_55555 88.00(16) 82.43(17) 92.93(15)
Nb2 Ca1 O2 4_55555 6_55555 35.57(16) 35.28(14) 35.90(17)
Nb2 Ca1 O2 4_55555 14_55555 88.47(17) 83.06(17) 93.27(16)
Nb2 Ca1 O5 4_55555 . 140.4(3) 140.0(3) 141.3(3)
Nb2 Ca1 O5 4_55555 2_55555 88.68(17) 80.56(16) 96.87(17)
Nb2 Ca1 O5 4_55555 4_55555 32.7(2) 32.1(2) 33.8(2)
Nb2 Ca1 O5 4_55555 6_55555 87.23(17) 79.55(16) 95.14(17)
Nb2 Ca1 Ba1 4_55555 . 0 0 0
Nb2 Ca1 Nb2 12_55555 6_55555 109.69(2) 109.60(2) 109.88(2)
Nb2 Ca1 Nb2 12_55555 14_55555 70.56(8) 69.32(8) 71.63(8)
Nb2 Ca1 O2 12_55555 . 144.89(16) 144.14(15) 145.71(17)
Nb2 Ca1 O2 12_55555 9_55555 92.5(2) 87.0(2) 98.6(2)
Nb2 Ca1 O2 12_55555 2_55555 144.16(16) 143.52(15) 144.92(17)
Nb2 Ca1 O2 12_55555 10_55555 92.0(2) 86.3(2) 98.2(2)
Nb2 Ca1 O2 12_55555 4_55555 92.81(15) 90.55(16) 94.77(13)
Nb2 Ca1 O2 12_55555 12_55555 35.23(17) 34.78(17) 35.75(16)
Nb2 Ca1 O2 12_55555 6_55555 93.24(15) 90.60(17) 95.56(14)
Nb2 Ca1 O2 12_55555 14_55555 35.96(17) 35.73(17) 36.36(18)
Nb2 Ca1 O5 12_55555 . 147.7(3) 146.4(3) 148.7(3)
Nb2 Ca1 O5 12_55555 2_55555 92.77(16) 86.10(16) 99.14(17)
Nb2 Ca1 O5 12_55555 4_55555 39.2(2) 38.6(2) 40.03(19)
Nb2 Ca1 O5 12_55555 6_55555 91.27(16) 84.41(16) 98.13(16)
Nb2 Ca1 Ba1 12_55555 . 0 0 0
Nb2 Ca1 Nb2 6_55555 14_55555 71.02(2) 70.90(2) 71.26(2)
Nb2 Ca1 O2 6_55555 . 35.57(16) 35.28(14) 35.90(17)
Nb2 Ca1 O2 6_55555 9_55555 88.47(17) 83.06(17) 93.27(16)
Nb2 Ca1 O2 6_55555 2_55555 86.7(2) 85.29(18) 88.6(2)
Nb2 Ca1 O2 6_55555 10_55555 144.99(17) 143.55(18) 145.68(17)
Nb2 Ca1 O2 6_55555 4_55555 86.3(2) 84.79(18) 88.2(2)
Nb2 Ca1 O2 6_55555 12_55555 144.19(17) 142.48(17) 145.11(17)
Nb2 Ca1 O2 6_55555 6_55555 34.79(15) 34.46(14) 35.28(17)
Nb2 Ca1 O2 6_55555 14_55555 88.00(16) 82.43(17) 92.93(15)
Nb2 Ca1 O5 6_55555 . 87.23(17) 79.55(16) 95.14(17)
Nb2 Ca1 O5 6_55555 2_55555 140.4(3) 140.0(3) 141.3(3)
Nb2 Ca1 O5 6_55555 4_55555 88.68(17) 80.56(16) 96.87(17)
Nb2 Ca1 O5 6_55555 6_55555 32.7(2) 32.1(2) 33.8(2)
Nb2 Ca1 Ba1 6_55555 . 0 0 0
Nb2 Ca1 O2 14_55555 . 93.24(15) 90.60(17) 95.56(14)
Nb2 Ca1 O2 14_55555 9_55555 35.96(17) 35.73(17) 36.36(18)
Nb2 Ca1 O2 14_55555 2_55555 144.89(16) 144.14(15) 145.71(17)
Nb2 Ca1 O2 14_55555 10_55555 92.5(2) 87.0(2) 98.6(2)
Nb2 Ca1 O2 14_55555 4_55555 144.16(16) 143.52(15) 144.92(17)
Nb2 Ca1 O2 14_55555 12_55555 92.0(2) 86.3(2) 98.2(2)
Nb2 Ca1 O2 14_55555 6_55555 92.81(15) 90.55(16) 94.77(13)
Nb2 Ca1 O2 14_55555 14_55555 35.23(17) 34.78(17) 35.75(16)
Nb2 Ca1 O5 14_55555 . 91.27(16) 84.41(16) 98.13(16)
Nb2 Ca1 O5 14_55555 2_55555 147.7(3) 146.4(3) 148.7(3)
Nb2 Ca1 O5 14_55555 4_55555 92.77(16) 86.10(16) 99.14(17)
Nb2 Ca1 O5 14_55555 6_55555 39.2(2) 38.6(2) 40.03(19)
Nb2 Ca1 Ba1 14_55555 . 0 0 0
O2 Ca1 O2 . 9_55555 91.0(2) 81.2(2) 99.6(2)
O2 Ca1 O2 . 2_55555 55.6(2) 55.1(2) 56.2(2)
O2 Ca1 O2 . 10_55555 120.2(2) 116.5(2) 122.7(2)
O2 Ca1 O2 . 4_55555 82.5(3) 78.2(2) 87.9(3)
O2 Ca1 O2 . 12_55555 173.5(3) 169.1(3) 177.7(3)
O2 Ca1 O2 . 6_55555 55.6(2) 55.1(2) 56.2(2)
O2 Ca1 O2 . 14_55555 120.2(2) 116.5(2) 122.7(2)
O2 Ca1 O5 . . 58.7(2) 55.9(2) 62.3(2)
O2 Ca1 O5 . 2_55555 113.8(3) 110.9(3) 116.7(3)
O2 Ca1 O5 . 4_55555 115.3(3) 111.9(3) 118.6(3)
O2 Ca1 O5 . 6_55555 60.3(2) 56.7(2) 64.4(2)
O2 Ca1 Ba1 . . 0 0 0
O2 Ca1 O2 9_55555 2_55555 120.2(2) 116.5(2) 122.7(2)
O2 Ca1 O2 9_55555 10_55555 63.5(3) 62.5(3) 64.5(3)
O2 Ca1 O2 9_55555 4_55555 173.5(3) 169.1(3) 177.7(3)
O2 Ca1 O2 9_55555 12_55555 95.5(3) 82.7(3) 109.7(3)
O2 Ca1 O2 9_55555 6_55555 120.2(2) 116.5(2) 122.7(2)
O2 Ca1 O2 9_55555 14_55555 63.5(3) 62.5(3) 64.5(3)
O2 Ca1 O5 9_55555 . 60.9(2) 59.8(2) 62.6(2)
O2 Ca1 O5 9_55555 2_55555 122.8(3) 119.5(3) 124.9(3)
O2 Ca1 O5 9_55555 4_55555 124.6(3) 122.2(3) 125.6(3)
O2 Ca1 O5 9_55555 6_55555 62.6(2) 61.1(2) 64.4(2)
O2 Ca1 Ba1 9_55555 . 0 0 0
O2 Ca1 O2 2_55555 10_55555 91.0(2) 81.2(2) 99.6(2)
O2 Ca1 O2 2_55555 4_55555 55.6(2) 55.1(2) 56.2(2)
O2 Ca1 O2 2_55555 12_55555 120.2(2) 116.5(2) 122.7(2)
O2 Ca1 O2 2_55555 6_55555 82.5(3) 78.2(2) 87.9(3)
O2 Ca1 O2 2_55555 14_55555 173.5(3) 169.1(3) 177.7(3)
O2 Ca1 O5 2_55555 . 60.3(2) 56.7(2) 64.4(2)
O2 Ca1 O5 2_55555 2_55555 58.7(2) 55.9(2) 62.3(2)
O2 Ca1 O5 2_55555 4_55555 113.8(3) 110.9(3) 116.7(3)
O2 Ca1 O5 2_55555 6_55555 115.3(3) 111.9(3) 118.6(3)
O2 Ca1 Ba1 2_55555 . 0 0 0
O2 Ca1 O2 10_55555 4_55555 120.2(2) 116.5(2) 122.7(2)
O2 Ca1 O2 10_55555 12_55555 63.5(3) 62.5(3) 64.5(3)
O2 Ca1 O2 10_55555 6_55555 173.5(3) 169.1(3) 177.7(3)
O2 Ca1 O2 10_55555 14_55555 95.5(3) 82.7(3) 109.7(3)
O2 Ca1 O5 10_55555 . 62.6(2) 61.1(2) 64.4(2)
O2 Ca1 O5 10_55555 2_55555 60.9(2) 59.8(2) 62.6(2)
O2 Ca1 O5 10_55555 4_55555 122.8(3) 119.5(3) 124.9(3)
O2 Ca1 O5 10_55555 6_55555 124.6(3) 122.2(3) 125.6(3)
O2 Ca1 Ba1 10_55555 . 0 0 0
O2 Ca1 O2 4_55555 12_55555 91.0(2) 81.2(2) 99.6(2)
O2 Ca1 O2 4_55555 6_55555 55.6(2) 55.1(2) 56.2(2)
O2 Ca1 O2 4_55555 14_55555 120.2(2) 116.5(2) 122.7(2)
O2 Ca1 O5 4_55555 . 115.3(3) 111.9(3) 118.6(3)
O2 Ca1 O5 4_55555 2_55555 60.3(2) 56.7(2) 64.4(2)
O2 Ca1 O5 4_55555 4_55555 58.7(2) 55.9(2) 62.3(2)
O2 Ca1 O5 4_55555 6_55555 113.8(3) 110.9(3) 116.7(3)
O2 Ca1 Ba1 4_55555 . 0 0 0
O2 Ca1 O2 12_55555 6_55555 120.2(2) 116.5(2) 122.7(2)
O2 Ca1 O2 12_55555 14_55555 63.5(3) 62.5(3) 64.5(3)
O2 Ca1 O5 12_55555 . 124.6(3) 122.2(3) 125.6(3)
O2 Ca1 O5 12_55555 2_55555 62.6(2) 61.1(2) 64.4(2)
O2 Ca1 O5 12_55555 4_55555 60.9(2) 59.8(2) 62.6(2)
O2 Ca1 O5 12_55555 6_55555 122.8(3) 119.5(3) 124.9(3)
O2 Ca1 Ba1 12_55555 . 0 0 0
O2 Ca1 O2 6_55555 14_55555 91.0(2) 81.2(2) 99.6(2)
O2 Ca1 O5 6_55555 . 113.8(3) 110.9(3) 116.7(3)
O2 Ca1 O5 6_55555 2_55555 115.3(3) 111.9(3) 118.6(3)
O2 Ca1 O5 6_55555 4_55555 60.3(2) 56.7(2) 64.4(2)
O2 Ca1 O5 6_55555 6_55555 58.7(2) 55.9(2) 62.3(2)
O2 Ca1 Ba1 6_55555 . 0 0 0
O2 Ca1 O5 14_55555 . 122.8(3) 119.5(3) 124.9(3)
O2 Ca1 O5 14_55555 2_55555 124.6(3) 122.2(3) 125.6(3)
O2 Ca1 O5 14_55555 4_55555 62.6(2) 61.1(2) 64.4(2)
O2 Ca1 O5 14_55555 6_55555 60.9(2) 59.8(2) 62.6(2)
O2 Ca1 Ba1 14_55555 . 0 0 0
O5 Ca1 O5 . 2_55555 89.78(17) 71.79(17) 107.81(17)
O5 Ca1 O5 . 4_55555 173.0(4) 172.5(4) 173.9(4)
O5 Ca1 O5 . 6_55555 89.78(17) 71.79(17) 107.81(17)
O5 Ca1 Ba1 . . 0 0 0
O5 Ca1 O5 2_55555 4_55555 89.78(17) 71.79(17) 107.81(17)
O5 Ca1 O5 2_55555 6_55555 173.0(4) 172.5(4) 173.9(4)
O5 Ca1 Ba1 2_55555 . 0 0 0
O5 Ca1 O5 4_55555 6_55555 89.78(17) 71.79(17) 107.81(17)
O5 Ca1 Ba1 4_55555 . 0 0 0
O5 Ca1 Ba1 6_55555 . 0 0 0
O3 Nb1 O3 . 4_56555 168.0(3) 167.7(3) 168.5(3)
O3 Nb1 O3 . 5_55555 94.4(3) 93.0(3) 95.2(3)
O3 Nb1 O3 . 8_45555 84.7(3) 84.6(3) 84.9(3)
O3 Nb1 O4 . . 95.9(3) 95.7(3) 96.2(3)
O3 Nb1 O4 . 9_55455 84.1(3) 82.9(3) 85.1(3)
O3 Nb1 O3 4_56555 5_55555 84.7(3) 84.7(3) 84.8(3)
O3 Nb1 O3 4_56555 8_45555 93.7(3) 93.0(3) 95.2(3)
O3 Nb1 O4 4_56555 . 96.0(3) 95.7(3) 96.1(3)
O3 Nb1 O4 4_56555 9_55455 84.0(3) 83.4(3) 84.8(3)
O3 Nb1 O3 5_55555 8_45555 168.0(3) 167.8(3) 168.6(3)
O3 Nb1 O4 5_55555 . 95.9(3) 95.6(3) 96.2(3)
O3 Nb1 O4 5_55555 9_55455 84.3(3) 83.3(3) 84.8(3)
O3 Nb1 O4 8_45555 . 96.0(3) 95.7(3) 96.1(3)
O3 Nb1 O4 8_45555 9_55455 83.8(3) 83.0(3) 85.1(3)
O4 Nb1 O4 . 9_55455 179.2(2) 179.1(2) 179.2(2)
Ca1 Nb2 Ca1 . 9_55455 71.18(10) 70.74(10) 71.39(10)
Ca1 Nb2 O1 . . 128.9(2) 124.3(2) 133.3(2)
Ca1 Nb2 O2 . . 59.4(2) 49.7(2) 68.3(2)
Ca1 Nb2 O2 . 2_55555 59.3(2) 50.3(2) 67.5(2)
Ca1 Nb2 O3 . . 124.2(2) 118.4(2) 130.4(2)
Ca1 Nb2 O5 . . 51.70(19) 50.46(19) 53.25(18)
Ca1 Nb2 O5 . 9_55455 123.33(17) 121.13(17) 124.58(17)
Ca1 Nb2 Ba1 . . 0.0(5) 0.0(5) 0.0(5)
Ca1 Nb2 Ba1 . 9_55455 71.18(10) 70.74(10) 71.39(10)
Ca1 Nb2 O1 9_55455 . 123.8(2) 122.3(2) 125.2(2)
Ca1 Nb2 O2 9_55455 . 50.1(2) 46.9(2) 54.2(2)
Ca1 Nb2 O2 9_55455 2_55555 50.2(2) 47.0(2) 54.3(2)
Ca1 Nb2 O3 9_55455 . 118.3(2) 115.0(2) 121.1(2)
Ca1 Nb2 O5 9_55455 . 122.08(19) 121.31(19) 123.38(19)
Ca1 Nb2 O5 9_55455 9_55455 53.01(17) 51.52(17) 53.96(16)
Ca1 Nb2 Ba1 9_55455 . 71.18(10) 70.74(10) 71.39(10)
Ca1 Nb2 Ba1 9_55455 9_55455 0.0(5) 0.0(5) 0.0(5)
O1 Nb2 O2 . . 91.7(3) 89.3(3) 93.5(3)
O1 Nb2 O2 . 2_55555 169.9(3) 165.6(3) 175.2(3)
O1 Nb2 O3 . . 93.2(3) 92.8(3) 93.6(3)
O1 Nb2 O5 . . 95.2(3) 91.5(3) 98.6(3)
O1 Nb2 O5 . 9_55455 87.1(3) 83.4(3) 90.9(3)
O1 Nb2 Ba1 . . 128.9(2) 124.3(2) 133.3(2)
O1 Nb2 Ba1 . 9_55455 123.8(2) 122.3(2) 125.2(2)
O2 Nb2 O2 . 2_55555 88.7(3) 87.2(3) 89.7(3)
O2 Nb2 O3 . . 167.5(3) 165.6(3) 169.1(3)
O2 Nb2 O5 . . 93.4(3) 92.6(3) 93.8(3)
O2 Nb2 O5 . 9_55455 81.7(3) 81.4(3) 82.1(3)
O2 Nb2 Ba1 . . 59.4(2) 49.7(2) 68.3(2)
O2 Nb2 Ba1 . 9_55455 50.1(2) 46.9(2) 54.2(2)
O2 Nb2 O3 2_55555 . 84.6(3) 82.0(3) 86.3(3)
O2 Nb2 O5 2_55555 . 94.9(3) 93.3(3) 95.6(3)
O2 Nb2 O5 2_55555 9_55455 83.0(3) 82.3(3) 84.4(3)
O2 Nb2 Ba1 2_55555 . 59.3(2) 50.3(2) 67.5(2)
O2 Nb2 Ba1 2_55555 9_55455 50.2(2) 47.0(2) 54.3(2)
O3 Nb2 O5 . . 97.3(3) 94.4(3) 100.3(3)
O3 Nb2 O5 . 9_55455 87.4(2) 83.8(2) 90.9(2)
O3 Nb2 Ba1 . . 124.2(2) 118.4(2) 130.4(2)
O3 Nb2 Ba1 . 9_55455 118.3(2) 115.0(2) 121.1(2)
O5 Nb2 O5 . 9_55455 174.6(2) 174.1(2) 175.2(2)
O5 Nb2 Ba1 . . 51.70(18) 50.46(18) 53.25(18)
O5 Nb2 Ba1 . 9_55455 122.08(18) 121.31(18) 123.38(18)
O5 Nb2 Ba1 9_55455 . 123.33(16) 121.13(16) 124.58(16)
O5 Nb2 Ba1 9_55455 9_55455 53.01(16) 51.52(16) 53.96(15)
Ba1 Nb2 Ba1 . 9_55455 71.18(10) 70.74(10) 71.39(10)
Ba2 O1 Ba2 2_65555 10_65455 89.9(2) 89.3(2) 90.5(2)
Ba2 O1 Nb2 2_65555 . 99.8(3) 93.1(3) 105.7(3)
Ba2 O1 Nb2 2_65555 5_55555 98.4(3) 96.7(3) 102.0(3)
Ba2 O1 O2 2_65555 . 74.7(2) 72.2(2) 75.8(2)
Ba2 O1 O2 2_65555 5_55555 74.5(2) 72.7(2) 75.6(2)
Ba2 O1 O3 2_65555 . 127.7(3) 117.9(3) 137.1(3)
Ba2 O1 O3 2_65555 5_55555 125.6(3) 122.1(3) 132.9(3)
Ba2 O1 O5 2_65555 . 68.6(2) 56.4(2) 80.0(2)
Ba2 O1 O5 2_65555 9_55455 129.6(3) 126.2(3) 131.4(3)
Ba2 O1 O5 2_65555 5_55555 66.2(2) 62.1(2) 74.3(2)
Ba2 O1 O5 2_65555 13_55455 129.9(3) 126.6(3) 131.6(3)
Ba2 O1 Ca2 2_65555 2_65555 0.0(5) 0.0(5) 0.0(5)
Ba2 O1 Ca2 2_65555 10_65455 89.9(2) 89.3(2) 90.5(2)
Ba2 O1 Nb2 10_65455 . 104.5(3) 101.3(3) 108.4(3)
Ba2 O1 Nb2 10_65455 5_55555 105.2(3) 103.5(3) 106.1(3)
Ba2 O1 O2 10_65455 . 70.1(2) 67.6(2) 73.9(2)
Ba2 O1 O2 10_65455 5_55555 69.5(2) 67.3(2) 74.2(2)
Ba2 O1 O3 10_65455 . 127.8(3) 119.1(3) 136.7(3)
Ba2 O1 O3 10_65455 5_55555 129.4(3) 123.4(3) 132.5(3)
Ba2 O1 O5 10_65455 . 126.8(3) 123.2(3) 130.5(3)
Ba2 O1 O5 10_65455 9_55455 69.1(2) 58.2(2) 80.4(2)
Ba2 O1 O5 10_65455 5_55555 126.5(3) 124.3(3) 131.3(3)
Ba2 O1 O5 10_65455 13_55455 71.3(2) 63.8(2) 75.0(2)
Ba2 O1 Ca2 10_65455 2_65555 89.9(2) 89.3(2) 90.5(2)
Ba2 O1 Ca2 10_65455 10_65455 0.0(5) 0.0(5) 0.0(5)
Nb2 O1 Nb2 . 5_55555 144.4(4) 142.7(4) 145.7(4)
Nb2 O1 O2 . . 43.6(2) 42.8(2) 44.9(2)
Nb2 O1 O2 . 5_55555 170.2(4) 167.4(4) 173.5(4)
Nb2 O1 O3 . . 42.7(2) 42.3(2) 42.9(2)
Nb2 O1 O3 . 5_55555 102.8(3) 100.9(3) 103.8(3)
Nb2 O1 O5 . . 40.4(2) 38.7(2) 42.8(2)
Nb2 O1 O5 . 9_55455 48.5(2) 47.1(2) 50.5(2)
Nb2 O1 O5 . 5_55555 125.0(4) 118.8(4) 128.6(4)
Nb2 O1 O5 . 13_55455 129.1(4) 123.8(4) 136.1(4)
Nb2 O1 Ca2 . 2_65555 99.8(3) 93.1(3) 105.7(3)
Nb2 O1 Ca2 . 10_65455 104.5(3) 101.3(3) 108.4(3)
Nb2 O1 O2 5_55555 . 171.4(4) 169.3(4) 174.4(4)
Nb2 O1 O2 5_55555 5_55555 43.7(2) 42.6(2) 44.4(2)
Nb2 O1 O3 5_55555 . 102.7(3) 100.7(3) 103.7(3)
Nb2 O1 O3 5_55555 5_55555 42.6(2) 41.9(2) 43.1(2)
Nb2 O1 O5 5_55555 . 124.1(4) 120.5(4) 126.0(3)
Nb2 O1 O5 5_55555 9_55455 129.9(4) 126.3(4) 132.5(4)
Nb2 O1 O5 5_55555 5_55555 40.8(2) 39.6(2) 41.5(2)
Nb2 O1 O5 5_55555 13_55455 48.0(2) 47.5(2) 49.3(2)
Nb2 O1 Ca2 5_55555 2_65555 98.4(3) 96.7(3) 102.0(3)
Nb2 O1 Ca2 5_55555 10_65455 105.2(3) 103.5(3) 106.1(3)
O2 O1 O2 . 5_55555 128.2(3) 126.3(4) 131.8(3)
O2 O1 O3 . . 85.7(3) 84.8(3) 86.7(3)
O2 O1 O3 . 5_55555 145.9(4) 143.6(3) 147.4(4)
O2 O1 O5 . . 58.4(2) 56.7(2) 60.8(3)
O2 O1 O5 . 9_55455 56.2(2) 55.4(2) 56.9(2)
O2 O1 O5 . 5_55555 135.9(4) 134.6(4) 138.6(4)
O2 O1 O5 . 13_55455 133.4(4) 131.3(4) 134.3(4)
O2 O1 Ca2 . 2_65555 74.7(2) 72.2(2) 75.8(2)
O2 O1 Ca2 . 10_65455 70.1(2) 67.6(2) 73.9(2)
O2 O1 O3 5_55555 . 145.2(4) 142.2(3) 146.9(4)
O2 O1 O3 5_55555 5_55555 85.7(3) 84.4(3) 86.4(3)
O2 O1 O5 5_55555 . 138.2(4) 127.6(4) 144.9(4)
O2 O1 O5 5_55555 9_55455 130.9(4) 125.0(3) 140.5(4)
O2 O1 O5 5_55555 5_55555 58.8(2) 57.2(2) 59.8(3)
O2 O1 O5 5_55555 13_55455 56.0(2) 55.7(2) 56.1(2)
O2 O1 Ca2 5_55555 2_65555 74.5(2) 72.7(2) 75.6(2)
O2 O1 Ca2 5_55555 10_65455 69.5(2) 67.3(2) 74.2(2)
O3 O1 O3 . 5_55555 60.4(3) 58.8(3) 61.2(3)
O3 O1 O5 . . 59.9(2) 57.4(2) 62.8(2)
O3 O1 O5 . 9_55455 59.2(2) 56.3(2) 62.3(2)
O3 O1 O5 . 5_55555 102.7(3) 96.3(3) 106.4(3)
O3 O1 O5 . 13_55455 98.5(3) 94.6(3) 104.9(3)
O3 O1 Ca2 . 2_65555 127.7(3) 117.9(3) 137.1(3)
O3 O1 Ca2 . 10_65455 127.8(3) 119.1(3) 136.7(3)
O3 O1 O5 5_55555 . 100.6(3) 97.3(3) 104.7(3)
O3 O1 O5 5_55555 9_55455 101.2(3) 96.9(3) 103.4(3)
O3 O1 O5 5_55555 5_55555 60.3(2) 58.3(2) 61.3(2)
O3 O1 O5 5_55555 13_55455 58.5(2) 57.5(2) 61.0(2)
O3 O1 Ca2 5_55555 2_65555 125.6(3) 122.1(3) 132.9(3)
O3 O1 Ca2 5_55555 10_65455 129.4(3) 123.4(3) 132.5(3)
O5 O1 O5 . 9_55455 88.8(3) 88.0(3) 89.7(3)
O5 O1 O5 . 5_55555 88.5(3) 81.4(3) 93.7(3)
O5 O1 O5 . 13_55455 156.4(3) 151.5(3) 163.2(3)
O5 O1 Ca2 . 2_65555 68.6(2) 56.4(2) 80.0(2)
O5 O1 Ca2 . 10_65455 126.8(3) 123.2(3) 130.5(3)
O5 O1 O5 9_55455 5_55555 159.7(3) 152.9(3) 164.0(3)
O5 O1 O5 9_55455 13_55455 86.5(3) 80.8(3) 92.7(3)
O5 O1 Ca2 9_55455 2_65555 129.6(3) 126.2(3) 131.4(3)
O5 O1 Ca2 9_55455 10_65455 69.1(2) 58.2(2) 80.4(2)
O5 O1 O5 5_55555 13_55455 88.6(3) 87.9(3) 88.9(3)
O5 O1 Ca2 5_55555 2_65555 66.2(2) 62.1(2) 74.3(2)
O5 O1 Ca2 5_55555 10_65455 126.5(3) 124.3(3) 131.3(3)
O5 O1 Ca2 13_55455 2_65555 129.9(3) 126.6(3) 131.6(3)
O5 O1 Ca2 13_55455 10_65455 71.3(2) 63.8(2) 75.0(2)
Ca2 O1 Ca2 2_65555 10_65455 89.9(2) 89.3(2) 90.5(2)
Ba2 O2 Ba2 2_65555 10_65455 72.66(16) 70.49(15) 74.29(17)
Ba2 O2 Ca1 2_65555 . 92.7(2) 84.35(17) 101.5(2)
Ba2 O2 Ca1 2_65555 9_55455 172.1(3) 163.6(3) 176.3(3)
Ba2 O2 Nb2 2_65555 . 82.8(2) 78.6(2) 86.4(3)
Ba2 O2 Nb2 2_65555 6_55555 87.5(3) 82.7(2) 91.5(3)
Ba2 O2 O1 2_65555 . 52.9(2) 50.98(19) 54.7(2)
Ba2 O2 O2 2_65555 9_55455 128.9(2) 119.6(2) 138.6(3)
Ba2 O2 O2 2_65555 9_55555 51.35(15) 48.08(13) 53.73(18)
Ba2 O2 O2 2_65555 2_55555 121.1(3) 110.0(3) 129.8(3)
Ba2 O2 O2 2_65555 6_55555 124.2(3) 112.2(3) 133.9(3)
Ba2 O2 O3 2_65555 6_55555 55.7(2) 53.0(2) 58.9(2)
Ba2 O2 O5 2_65555 . 60.88(19) 49.55(17) 71.8(2)
Ba2 O2 O5 2_65555 9_55455 114.0(3) 107.0(3) 119.5(3)
Ba2 O2 O5 2_65555 6_55555 66.05(19) 53.83(17) 77.6(2)
Ba2 O2 O5 2_65555 14_55455 117.7(3) 109.9(3) 123.8(3)
Ba2 O2 Ca2 2_65555 2_65555 0.0(5) 0.0(5) 0.0(5)
Ba2 O2 Ca2 2_65555 10_65455 72.66(16) 70.49(15) 74.29(17)
Ba2 O2 Ba1 2_65555 . 92.7(2) 84.35(17) 101.5(2)
Ba2 O2 Ba1 2_65555 9_55455 172.1(3) 163.6(3) 176.3(3)
Ba2 O2 Ca1 10_65455 . 165.3(3) 158.6(3) 171.9(3)
Ba2 O2 Ca1 10_65455 9_55455 104.0(2) 93.2(2) 115.3(3)
Ba2 O2 Nb2 10_65455 . 90.6(3) 83.2(2) 96.7(3)
Ba2 O2 Nb2 10_65455 6_55555 95.2(3) 88.0(3) 101.1(3)
Ba2 O2 O1 10_65455 . 53.4(2) 51.57(19) 54.4(2)
Ba2 O2 O2 10_65455 9_55455 56.21(16) 49.10(13) 64.32(19)
Ba2 O2 O2 10_65455 9_55555 124.0(3) 122.4(2) 124.9(3)
Ba2 O2 O2 10_65455 2_55555 123.7(3) 110.5(3) 136.0(3)
Ba2 O2 O2 10_65455 6_55555 127.0(3) 113.1(3) 140.1(3)
Ba2 O2 O3 10_65455 6_55555 55.7(2) 53.9(2) 56.7(2)
Ba2 O2 O5 10_65455 . 112.9(3) 110.0(3) 114.3(3)
Ba2 O2 O5 10_65455 9_55455 64.7(2) 50.72(17) 78.4(2)
Ba2 O2 O5 10_65455 6_55555 116.9(3) 112.5(3) 119.0(3)
Ba2 O2 O5 10_65455 14_55455 69.7(2) 54.91(17) 84.9(2)
Ba2 O2 Ca2 10_65455 2_65555 72.66(16) 70.49(15) 74.29(17)
Ba2 O2 Ca2 10_65455 10_65455 0.0(5) 0.0(5) 0.0(5)
Ba2 O2 Ba1 10_65455 . 165.3(3) 158.6(3) 171.9(3)
Ba2 O2 Ba1 10_65455 9_55455 104.0(2) 93.2(2) 115.3(3)
Ca1 O2 Ca1 . 9_55455 90.6(3) 86.0(2) 94.7(3)
Ca1 O2 Nb2 . . 85.8(3) 77.2(2) 95.0(3)
Ca1 O2 Nb2 . 6_55555 85.2(3) 77.2(2) 93.8(3)
Ca1 O2 O1 . . 116.5(3) 111.4(3) 122.4(3)
Ca1 O2 O2 . 9_55455 138.4(3) 137.0(3) 138.9(3)
Ca1 O2 O2 . 9_55555 41.38(17) 36.28(14) 47.8(2)
Ca1 O2 O2 . 2_55555 62.2(2) 50.8(2) 73.1(3)
Ca1 O2 O2 . 6_55555 62.2(2) 50.70(19) 73.3(3)
Ca1 O2 O3 . 6_55555 117.3(3) 114.0(3) 122.0(3)
Ca1 O2 O5 . . 56.03(19) 52.16(18) 61.1(2)
Ca1 O2 O5 . 9_55455 122.6(3) 111.8(3) 133.3(3)
Ca1 O2 O5 . 6_55555 55.39(19) 52.96(18) 59.0(2)
Ca1 O2 O5 . 14_55455 120.4(3) 108.9(3) 131.6(3)
Ca1 O2 Ca2 . 2_65555 92.7(2) 84.35(17) 101.5(2)
Ca1 O2 Ca2 . 10_65455 165.3(3) 158.6(3) 171.9(3)
Ca1 O2 Ba1 . . 0.0(5) 0.0(5) 0.0(5)
Ca1 O2 Ba1 . 9_55455 90.6(3) 86.0(2) 94.7(3)
Ca1 O2 Nb2 9_55455 . 94.8(3) 90.1(3) 97.9(3)
Ca1 O2 Nb2 9_55455 6_55555 93.8(3) 89.6(3) 96.7(3)
Ca1 O2 O1 9_55455 . 123.4(3) 117.5(3) 128.5(3)
Ca1 O2 O2 9_55455 9_55455 47.77(19) 44.16(16) 51.0(2)
Ca1 O2 O2 9_55455 9_55555 132.0(3) 122.3(3) 142.5(3)
Ca1 O2 O2 9_55455 2_55555 58.0(2) 53.4(2) 62.3(2)
Ca1 O2 O2 9_55455 6_55555 58.0(2) 53.5(2) 62.1(2)
Ca1 O2 O3 9_55455 6_55555 123.8(3) 119.1(3) 127.1(3)
Ca1 O2 O5 9_55455 . 119.3(3) 115.1(3) 122.3(3)
Ca1 O2 O5 9_55455 9_55455 61.5(2) 59.0(2) 63.1(2)
Ca1 O2 O5 9_55455 6_55555 117.0(3) 113.3(3) 120.4(3)
Ca1 O2 O5 9_55455 14_55455 60.7(2) 59.1(2) 61.6(2)
Ca1 O2 Ca2 9_55455 2_65555 172.1(3) 163.6(3) 176.3(3)
Ca1 O2 Ca2 9_55455 10_65455 104.0(2) 93.2(2) 115.3(3)
Ca1 O2 Ba1 9_55455 . 90.6(3) 86.0(3) 94.7(3)
Ca1 O2 Ba1 9_55455 9_55455 0.0(5) 0.0(5) 0.0(5)
Nb2 O2 Nb2 . 6_55555 163.7(4) 149.5(4) 171.2(4)
Nb2 O2 O1 . . 44.7(2) 43.7(2) 45.7(2)
Nb2 O2 O2 . 9_55455 96.5(3) 86.5(2) 105.6(3)
Nb2 O2 O2 . 9_55555 83.4(3) 74.5(2) 92.8(3)
Nb2 O2 O2 . 2_55555 46.2(2) 45.5(2) 46.8(2)
Nb2 O2 O2 . 6_55555 133.7(4) 123.2(4) 139.2(4)
Nb2 O2 O3 . 6_55555 131.0(4) 127.4(4) 133.2(4)
Nb2 O2 O5 . . 41.8(2) 41.5(2) 42.0(2)
Nb2 O2 O5 . 9_55455 52.1(2) 51.9(2) 52.3(2)
Nb2 O2 O5 . 6_55555 126.8(3) 110.0(3) 145.0(4)
Nb2 O2 O5 . 14_55455 141.3(4) 122.3(3) 156.8(4)
Nb2 O2 Ca2 . 2_65555 82.8(2) 78.6(2) 86.4(3)
Nb2 O2 Ca2 . 10_65455 90.6(3) 83.2(2) 96.7(3)
Nb2 O2 Ba1 . . 85.8(3) 77.2(2) 95.0(3)
Nb2 O2 Ba1 . 9_55455 94.8(3) 90.1(3) 97.9(3)
Nb2 O2 O1 6_55555 . 132.8(4) 129.7(4) 133.9(4)
Nb2 O2 O2 6_55555 9_55455 96.3(3) 87.1(2) 104.4(3)
Nb2 O2 O2 6_55555 9_55555 83.6(2) 75.1(2) 92.8(3)
Nb2 O2 O2 6_55555 2_55555 132.7(4) 122.9(4) 138.0(4)
Nb2 O2 O2 6_55555 6_55555 45.1(2) 44.8(2) 45.9(2)
Nb2 O2 O3 6_55555 6_55555 46.9(2) 46.1(2) 47.9(2)
Nb2 O2 O5 6_55555 . 125.6(3) 108.0(3) 144.8(4)
Nb2 O2 O5 6_55555 9_55455 140.2(4) 121.0(3) 156.1(4)
Nb2 O2 O5 6_55555 6_55555 40.5(2) 40.0(2) 41.9(2)
Nb2 O2 O5 6_55555 14_55455 50.7(2) 50.4(2) 50.9(2)
Nb2 O2 Ca2 6_55555 2_65555 87.5(3) 82.7(2) 91.5(3)
Nb2 O2 Ca2 6_55555 10_65455 95.2(3) 88.0(3) 101.1(3)
Nb2 O2 Ba1 6_55555 . 85.2(3) 77.2(2) 93.8(3)
Nb2 O2 Ba1 6_55555 9_55455 93.8(3) 89.6(3) 96.7(3)
O1 O2 O2 . 9_55455 92.2(3) 85.9(2) 98.2(3)
O1 O2 O2 . 9_55555 88.0(3) 86.6(3) 89.0(3)
O1 O2 O2 . 2_55555 90.4(3) 88.9(3) 91.2(3)
O1 O2 O2 . 6_55555 171.0(4) 161.2(4) 178.3(4)
O1 O2 O3 . 6_55555 87.4(3) 83.8(3) 90.7(3)
O1 O2 O5 . . 60.8(3) 59.6(3) 62.1(3)
O1 O2 O5 . 9_55455 62.1(3) 59.1(3) 65.4(3)
O1 O2 O5 . 6_55555 118.4(3) 107.8(3) 128.5(3)
O1 O2 O5 . 14_55455 122.8(3) 106.0(3) 139.1(4)
O1 O2 Ca2 . 2_65555 52.9(2) 50.98(19) 54.7(2)
O1 O2 Ca2 . 10_65455 53.4(2) 51.6(2) 54.4(2)
O1 O2 Ba1 . . 116.5(3) 111.4(3) 122.4(3)
O1 O2 Ba1 . 9_55455 123.4(3) 117.5(3) 128.5(3)
O2 O2 O2 9_55455 9_55555 176.6(3) 173.3(3) 179.3(3)
O2 O2 O2 9_55455 2_55555 89.7(3) 78.9(2) 100.1(3)
O2 O2 O2 9_55455 6_55555 89.7(3) 79.0(2) 99.9(3)
O2 O2 O3 9_55455 6_55555 91.7(3) 87.2(2) 95.4(3)
O2 O2 O5 9_55455 . 138.2(3) 128.1(3) 147.5(3)
O2 O2 O5 9_55455 9_55455 44.5(2) 34.8(2) 53.4(2)
O2 O2 O5 9_55455 6_55555 136.6(3) 128.5(3) 144.4(3)
O2 O2 O5 9_55455 14_55455 45.7(2) 36.7(2) 54.3(2)
O2 O2 Ca2 9_55455 2_65555 128.9(2) 119.6(2) 138.6(3)
O2 O2 Ca2 9_55455 10_65455 56.21(16) 49.10(13) 64.32(19)
O2 O2 Ba1 9_55455 . 138.4(3) 137.0(3) 138.9(3)
O2 O2 Ba1 9_55455 9_55455 47.77(18) 44.16(16) 51.0(2)
O2 O2 O2 9_55555 2_55555 90.0(3) 75.0(2) 105.4(3)
O2 O2 O2 9_55555 6_55555 90.0(3) 74.9(2) 105.6(3)
O2 O2 O3 9_55555 6_55555 88.3(3) 87.6(3) 90.4(3)
O2 O2 O5 9_55555 . 42.1(2) 33.34(19) 52.2(2)
O2 O2 O5 9_55555 9_55455 134.9(3) 125.7(3) 143.2(3)
O2 O2 O5 9_55555 6_55555 43.6(2) 35.80(19) 52.7(2)
O2 O2 O5 9_55555 14_55455 133.5(3) 124.0(3) 142.0(3)
O2 O2 Ca2 9_55555 2_65555 51.35(15) 48.08(13) 53.73(18)
O2 O2 Ca2 9_55555 10_65455 124.0(3) 122.4(2) 124.9(3)
O2 O2 Ba1 9_55555 . 41.38(16) 36.28(14) 47.82(19)
O2 O2 Ba1 9_55555 9_55455 132.0(3) 122.3(3) 142.5(3)
O2 O2 O2 2_55555 6_55555 88.7(3) 80.8(3) 93.5(3)
O2 O2 O3 2_55555 6_55555 171.5(4) 163.9(4) 177.9(4)
O2 O2 O5 2_55555 . 61.6(3) 60.4(2) 62.0(3)
O2 O2 O5 2_55555 9_55455 60.5(3) 60.1(3) 61.2(3)
O2 O2 O5 2_55555 6_55555 116.8(3) 103.1(3) 129.7(3)
O2 O2 O5 2_55555 14_55455 117.5(3) 109.6(3) 120.6(3)
O2 O2 Ca2 2_55555 2_65555 121.1(3) 110.0(3) 129.8(3)
O2 O2 Ca2 2_55555 10_65455 123.7(3) 110.5(3) 136.0(3)
O2 O2 Ba1 2_55555 . 62.2(2) 50.8(2) 73.1(3)
O2 O2 Ba1 2_55555 9_55455 58.0(2) 53.4(2) 62.3(2)
O2 O2 O3 6_55555 6_55555 91.5(3) 90.0(3) 92.6(3)
O2 O2 O5 6_55555 . 117.5(3) 101.8(3) 132.4(4)
O2 O2 O5 6_55555 9_55455 118.2(3) 108.8(3) 123.1(3)
O2 O2 O5 6_55555 6_55555 59.3(3) 58.4(2) 60.2(3)
O2 O2 O5 6_55555 14_55455 58.3(3) 58.2(3) 58.5(3)
O2 O2 Ca2 6_55555 2_65555 124.2(3) 112.2(3) 133.9(3)
O2 O2 Ca2 6_55555 10_65455 127.0(3) 113.1(3) 140.1(3)
O2 O2 Ba1 6_55555 . 62.2(2) 50.7(2) 73.3(3)
O2 O2 Ba1 6_55555 9_55455 58.0(2) 53.5(2) 62.1(2)
O3 O2 O5 6_55555 . 115.8(3) 107.3(3) 124.7(3)
O3 O2 O5 6_55555 9_55455 119.8(3) 104.7(3) 133.5(4)
O3 O2 O5 6_55555 6_55555 62.5(3) 61.2(2) 64.5(3)
O3 O2 O5 6_55555 14_55455 63.1(3) 60.2(2) 66.1(3)
O3 O2 Ca2 6_55555 2_65555 55.7(2) 53.0(2) 58.9(2)
O3 O2 Ca2 6_55555 10_65455 55.7(2) 53.9(2) 56.7(2)
O3 O2 Ba1 6_55555 . 117.3(3) 114.0(3) 122.0(3)
O3 O2 Ba1 6_55555 9_55455 123.8(3) 119.1(3) 127.1(3)
O5 O2 O5 . 9_55455 93.8(3) 93.6(3) 94.3(3)
O5 O2 O5 . 6_55555 85.1(3) 68.0(3) 103.2(3)
O5 O2 O5 . 14_55455 168.8(4) 157.1(4) 178.0(4)
O5 O2 Ca2 . 2_65555 60.88(19) 49.55(17) 71.8(2)
O5 O2 Ca2 . 10_65455 112.9(3) 110.0(3) 114.3(3)
O5 O2 Ba1 . . 56.0(2) 52.16(18) 61.1(2)
O5 O2 Ba1 . 9_55455 119.3(3) 115.1(3) 122.3(3)
O5 O2 O5 9_55455 6_55555 170.5(4) 161.4(4) 178.8(4)
O5 O2 O5 9_55455 14_55455 89.6(3) 70.4(3) 105.9(3)
O5 O2 Ca2 9_55455 2_65555 114.0(3) 107.0(3) 119.5(3)
O5 O2 Ca2 9_55455 10_65455 64.7(2) 50.72(18) 78.4(2)
O5 O2 Ba1 9_55455 . 122.6(3) 111.8(3) 133.3(3)
O5 O2 Ba1 9_55455 9_55455 61.5(2) 59.0(2) 63.1(2)
O5 O2 O5 6_55555 14_55455 91.1(3) 90.5(3) 92.5(3)
O5 O2 Ca2 6_55555 2_65555 66.1(2) 53.83(17) 77.6(2)
O5 O2 Ca2 6_55555 10_65455 116.9(3) 112.5(3) 119.0(3)
O5 O2 Ba1 6_55555 . 55.39(19) 52.96(18) 59.0(2)
O5 O2 Ba1 6_55555 9_55455 117.0(3) 113.3(3) 120.4(3)
O5 O2 Ca2 14_55455 2_65555 117.7(3) 109.9(3) 123.8(3)
O5 O2 Ca2 14_55455 10_65455 69.7(2) 54.91(18) 84.9(2)
O5 O2 Ba1 14_55455 . 120.4(3) 108.9(3) 131.6(3)
O5 O2 Ba1 14_55455 9_55455 60.7(2) 59.1(2) 61.6(2)
Ca2 O2 Ca2 2_65555 10_65455 72.66(16) 70.49(15) 74.29(17)
Ca2 O2 Ba1 2_65555 . 92.7(2) 84.35(17) 101.5(2)
Ca2 O2 Ba1 2_65555 9_55455 172.1(3) 163.6(3) 176.3(3)
Ca2 O2 Ba1 10_65455 . 165.3(3) 158.6(3) 171.9(3)
Ca2 O2 Ba1 10_65455 9_55455 104.0(2) 93.2(2) 115.3(3)
Ba1 O2 Ba1 . 9_55455 90.6(3) 86.0(2) 94.7(3)
Ba2 O3 Ba2 4_56555 12_56455 87.3(2) 86.4(2) 87.8(2)
Ba2 O3 Nb1 4_56555 . 90.9(3) 87.0(2) 94.6(3)
Ba2 O3 Nb2 4_56555 . 104.9(3) 94.9(2) 113.2(3)
Ba2 O3 O1 4_56555 . 131.4(3) 119.4(3) 142.1(3)
Ba2 O3 O2 4_56555 2_55555 76.2(2) 73.1(2) 77.5(2)
Ba2 O3 O3 4_56555 9_55455 134.9(3) 132.0(2) 138.2(3)
Ba2 O3 O3 4_56555 9_55555 45.05(14) 40.79(12) 48.87(16)
Ba2 O3 O3 4_56555 5_55555 121.5(3) 118.7(3) 126.2(3)
Ba2 O3 O3 4_56555 8_45555 64.4(2) 60.0(2) 66.8(2)
Ba2 O3 O4 4_56555 . 62.5(2) 59.2(2) 67.7(2)
Ba2 O3 O4 4_56555 9_55455 125.5(3) 122.0(3) 127.6(3)
Ba2 O3 O5 4_56555 . 73.6(2) 59.38(18) 86.3(2)
Ba2 O3 O5 4_56555 9_55455 134.4(3) 132.8(3) 136.4(3)
Ba2 O3 Ca2 4_56555 4_56555 0.0(5) 0.0(5) 0.0(5)
Ba2 O3 Ca2 4_56555 12_56455 87.3(2) 86.4(2) 87.8(2)
Ba2 O3 Nb1 12_56455 . 99.7(3) 95.7(3) 102.8(3)
Ba2 O3 Nb2 12_56455 . 111.0(3) 106.1(3) 117.0(3)
Ba2 O3 O1 12_56455 . 134.0(3) 124.3(3) 145.3(3)
Ba2 O3 O2 12_56455 2_55555 72.1(2) 70.3(2) 75.7(2)
Ba2 O3 O3 12_56455 9_55455 47.72(14) 44.35(13) 51.99(16)
Ba2 O3 O3 12_56455 9_55555 132.3(3) 127.1(2) 136.6(3)
Ba2 O3 O3 12_56455 5_55555 126.0(3) 119.7(3) 129.8(3)
Ba2 O3 O3 12_56455 8_45555 60.8(2) 59.4(2) 64.0(2)
Ba2 O3 O4 12_56455 . 122.1(3) 120.7(3) 125.9(3)
Ba2 O3 O4 12_56455 9_55455 67.4(2) 61.8(2) 70.6(2)
Ba2 O3 O5 12_56455 . 132.1(3) 128.0(3) 135.3(3)
Ba2 O3 O5 12_56455 9_55455 74.9(2) 62.37(19) 88.8(2)
Ba2 O3 Ca2 12_56455 4_56555 87.3(2) 86.4(2) 87.8(2)
Ba2 O3 Ca2 12_56455 12_56455 0.0(5) 0.0(5) 0.0(5)
Nb1 O3 Nb2 . . 144.1(4) 140.2(4) 145.7(4)
Nb1 O3 O1 . . 101.9(3) 100.9(3) 102.6(3)
Nb1 O3 O2 . 2_55555 164.6(4) 160.7(4) 167.6(4)
Nb1 O3 O3 . 9_55455 95.6(3) 88.2(2) 104.0(3)
Nb1 O3 O3 . 9_55555 84.4(2) 77.9(2) 89.9(3)
Nb1 O3 O3 . 5_55555 42.9(2) 42.1(2) 43.5(2)
Nb1 O3 O3 . 8_45555 47.7(2) 47.3(2) 47.9(2)
Nb1 O3 O4 . . 39.9(2) 39.8(2) 40.0(2)
Nb1 O3 O4 . 9_55455 51.0(2) 50.0(2) 51.8(2)
Nb1 O3 O5 . . 122.0(3) 112.1(3) 128.9(3)
Nb1 O3 O5 . 9_55455 131.2(3) 122.3(3) 139.5(4)
Nb1 O3 Ca2 . 4_56555 90.9(3) 87.0(2) 94.6(3)
Nb1 O3 Ca2 . 12_56455 99.7(3) 95.7(3) 102.8(3)
Nb2 O3 O1 . . 44.1(2) 43.9(2) 44.3(2)
Nb2 O3 O2 . 2_55555 48.5(2) 47.5(2) 50.1(2)
Nb2 O3 O3 . 9_55455 94.4(2) 88.6(2) 100.8(3)
Nb2 O3 O3 . 9_55555 85.6(2) 78.0(2) 92.6(3)
Nb2 O3 O3 . 5_55555 103.6(3) 102.7(3) 104.5(3)
Nb2 O3 O3 . 8_45555 163.4(4) 156.3(4) 166.3(4)
Nb2 O3 O4 . . 122.7(3) 109.6(3) 132.2(3)
Nb2 O3 O4 . 9_55455 128.5(3) 118.3(3) 141.8(4)
Nb2 O3 O5 . . 40.0(2) 39.1(2) 41.4(2)
Nb2 O3 O5 . 9_55455 49.1(2) 47.3(2) 51.7(2)
Nb2 O3 Ca2 . 4_56555 104.9(3) 94.9(2) 113.2(3)
Nb2 O3 Ca2 . 12_56455 111.0(3) 106.1(3) 117.0(3)
O1 O3 O2 . 2_55555 92.2(3) 91.4(3) 93.2(3)
O1 O3 O3 . 9_55455 90.4(3) 83.3(2) 98.1(3)
O1 O3 O3 . 9_55555 89.5(3) 82.1(2) 96.4(3)
O1 O3 O3 . 5_55555 59.8(3) 58.8(3) 60.5(3)
O1 O3 O3 . 8_45555 148.1(4) 145.9(4) 149.4(4)
O1 O3 O4 . . 99.5(3) 90.6(3) 104.0(3)
O1 O3 O4 . 9_55455 97.3(3) 90.5(3) 107.1(3)
O1 O3 O5 . . 59.6(2) 57.2(2) 62.0(2)
O1 O3 O5 . 9_55455 60.2(2) 56.9(2) 63.8(3)
O1 O3 Ca2 . 4_56555 131.4(3) 119.4(3) 142.1(3)
O1 O3 Ca2 . 12_56455 134.0(3) 124.3(3) 145.3(3)
O2 O3 O3 2_55555 9_55455 88.4(3) 86.1(3) 91.6(2)
O2 O3 O3 2_55555 9_55555 91.6(3) 89.4(3) 92.6(3)
O2 O3 O3 2_55555 5_55555 151.9(4) 150.2(4) 153.6(4)
O2 O3 O3 2_55555 8_45555 118.0(4) 115.8(4) 120.3(4)
O2 O3 O4 2_55555 . 133.8(3) 128.6(3) 138.5(3)
O2 O3 O4 2_55555 9_55455 131.6(3) 129.0(3) 135.1(3)
O2 O3 O5 2_55555 . 61.9(3) 59.9(2) 64.0(3)
O2 O3 O5 2_55555 9_55455 60.0(3) 59.3(3) 61.9(3)
O2 O3 Ca2 2_55555 4_56555 76.2(2) 73.1(2) 77.5(2)
O2 O3 Ca2 2_55555 12_56455 72.1(2) 70.3(2) 75.7(2)
O3 O3 O3 9_55455 9_55555 179.1(3) 178.0(3) 179.9(3)
O3 O3 O3 9_55455 5_55555 91.3(2) 85.6(2) 94.7(3)
O3 O3 O3 9_55455 8_45555 88.0(2) 83.6(2) 96.5(3)
O3 O3 O4 9_55455 . 135.3(3) 127.9(3) 143.8(3)
O3 O3 O4 9_55455 9_55455 44.8(2) 38.1(2) 52.2(2)
O3 O3 O5 9_55455 . 134.2(3) 127.5(3) 141.3(3)
O3 O3 O5 9_55455 9_55455 45.5(2) 37.76(19) 53.9(2)
O3 O3 Ca2 9_55455 4_56555 134.9(3) 132.0(2) 138.2(3)
O3 O3 Ca2 9_55455 12_56455 47.72(15) 44.35(13) 51.99(17)
O3 O3 O3 9_55555 5_55555 88.7(2) 86.4(2) 93.7(2)
O3 O3 O3 9_55555 8_45555 92.0(3) 83.9(2) 96.1(3)
O3 O3 O4 9_55555 . 44.7(2) 38.1(2) 50.2(2)
O3 O3 O4 9_55555 9_55455 135.2(3) 129.7(3) 139.9(3)
O3 O3 O5 9_55555 . 45.7(2) 37.20(19) 53.5(2)
O3 O3 O5 9_55555 9_55455 134.5(3) 125.0(3) 143.7(3)
O3 O3 Ca2 9_55555 4_56555 45.05(14) 40.79(12) 48.87(16)
O3 O3 Ca2 9_55555 12_56455 132.3(3) 127.1(2) 136.6(3)
O3 O3 O3 5_55555 8_45555 89.9(3) 88.9(3) 90.8(3)
O3 O3 O4 5_55555 . 59.1(2) 58.4(2) 59.5(2)
O3 O3 O4 5_55555 9_55455 58.8(2) 58.0(2) 59.2(3)
O3 O3 O5 5_55555 . 99.9(3) 98.7(3) 103.0(3)
O3 O3 O5 5_55555 9_55455 101.3(3) 99.0(3) 102.8(3)
O3 O3 Ca2 5_55555 4_56555 121.5(3) 118.7(3) 126.2(3)
O3 O3 Ca2 5_55555 12_56455 126.0(3) 119.7(3) 129.8(3)
O3 O3 O4 8_45555 . 61.9(3) 61.5(3) 62.2(3)
O3 O3 O4 8_45555 9_55455 61.2(3) 60.7(3) 62.3(3)
O3 O3 O5 8_45555 . 135.5(3) 117.9(3) 148.2(3)
O3 O3 O5 8_45555 9_55455 131.5(3) 118.1(3) 149.1(3)
O3 O3 Ca2 8_45555 4_56555 64.4(2) 60.0(2) 66.8(2)
O3 O3 Ca2 8_45555 12_56455 60.8(2) 59.4(2) 64.0(2)
O4 O3 O4 . 9_55455 90.9(3) 89.8(3) 91.6(3)
O4 O3 O5 . . 86.4(3) 73.1(3) 96.6(3)
O4 O3 O5 . 9_55455 156.8(3) 147.5(3) 161.3(3)
O4 O3 Ca2 . 4_56555 62.47(18) 59.16(17) 67.7(2)
O4 O3 Ca2 . 12_56455 122.1(3) 120.7(3) 125.9(3)
O4 O3 O5 9_55455 . 154.3(3) 147.6(3) 161.3(3)
O4 O3 O5 9_55455 9_55455 85.0(3) 73.7(3) 98.7(3)
O4 O3 Ca2 9_55455 4_56555 125.5(3) 122.0(3) 127.6(3)
O4 O3 Ca2 9_55455 12_56455 67.4(2) 61.75(18) 70.6(2)
O5 O3 O5 . 9_55455 89.1(3) 88.6(3) 90.8(3)
O5 O3 Ca2 . 4_56555 73.6(2) 59.38(18) 86.3(2)
O5 O3 Ca2 . 12_56455 132.1(3) 128.0(3) 135.3(3)
O5 O3 Ca2 9_55455 4_56555 134.4(3) 132.8(3) 136.4(3)
O5 O3 Ca2 9_55455 12_56455 74.9(2) 62.37(19) 88.8(2)
Ca2 O3 Ca2 4_56555 12_56455 87.3(2) 86.4(2) 87.8(2)
Ba2 O4 Ba2 . 4_56555 174.4(3) 174.4(3) 174.6(3)
Ba2 O4 Nb1 . . 90.3(2) 87.8(2) 95.3(3)
Ba2 O4 Nb1 . 9_55555 87.0(2) 85.0(2) 91.1(2)
Ba2 O4 O3 . . 120.7(3) 118.2(3) 126.3(3)
Ba2 O4 O3 . 9_55555 118.3(3) 115.8(3) 123.7(3)
Ba2 O4 O3 . 4_56555 60.00(18) 55.95(17) 65.2(2)
Ba2 O4 O3 . 12_56555 56.63(18) 53.66(18) 60.71(19)
Ba2 O4 O3 . 5_55555 58.97(18) 55.94(17) 65.2(2)
Ba2 O4 O3 . 13_55555 55.98(18) 53.74(18) 60.61(19)
Ba2 O4 O3 . 8_45555 121.4(3) 118.1(3) 126.4(3)
Ba2 O4 O3 . 16_45555 119.1(3) 116.0(3) 123.4(3)
Ba2 O4 O5 . . 119.75(16) 114.34(15) 128.91(17)
Ba2 O4 O5 . 4_56555 57.58(11) 55.21(11) 62.07(11)
Ba2 O4 O5 . 5_55555 58.65(11) 54.73(11) 62.48(12)
Ba2 O4 O5 . 8_45555 123.73(16) 114.78(15) 128.42(17)
Ba2 O4 Ca2 . . 0.0(5) 0.0(5) 0.0(5)
Ba2 O4 Ca2 . 4_56555 174.4(3) 174.4(3) 174.6(3)
Ba2 O4 Nb1 4_56555 . 92.8(3) 87.7(2) 95.3(3)
Ba2 O4 Nb1 4_56555 9_55555 89.0(2) 85.0(2) 91.1(2)
Ba2 O4 O3 4_56555 . 61.06(19) 55.78(17) 65.4(2)
Ba2 O4 O3 4_56555 9_55555 57.64(19) 53.69(18) 60.62(19)
Ba2 O4 O3 4_56555 4_56555 123.5(3) 118.1(3) 126.3(3)
Ba2 O4 O3 4_56555 12_56555 120.8(3) 116.1(3) 123.3(3)
Ba2 O4 O3 4_56555 5_55555 122.8(3) 118.2(3) 126.2(3)
Ba2 O4 O3 4_56555 13_55555 120.0(3) 115.9(3) 123.5(3)
Ba2 O4 O3 4_56555 8_45555 62.13(19) 55.79(17) 65.4(2)
Ba2 O4 O3 4_56555 16_45555 58.31(19) 53.60(18) 60.73(19)
Ba2 O4 O5 4_56555 . 58.82(11) 55.33(12) 61.38(11)
Ba2 O4 O5 4_56555 4_56555 123.86(16) 113.72(15) 129.05(17)
Ba2 O4 O5 4_56555 5_55555 119.92(16) 113.25(15) 129.48(17)
Ba2 O4 O5 4_56555 8_45555 57.72(12) 55.86(12) 61.00(11)
Ba2 O4 Ca2 4_56555 . 174.4(3) 174.4(3) 174.6(3)
Ba2 O4 Ca2 4_56555 4_56555 0.0(5) 0.0(5) 0.0(5)
Nb1 O4 Nb1 . 9_55555 166.9(3) 166.9(3) 166.9(3)
Nb1 O4 O3 . . 44.1(2) 44.0(2) 44.5(2)
Nb1 O4 O3 . 9_55555 133.3(3) 122.1(3) 147.6(3)
Nb1 O4 O3 . 4_56555 44.1(2) 44.1(2) 44.3(2)
Nb1 O4 O3 . 12_56555 135.1(3) 121.9(3) 147.8(3)
Nb1 O4 O3 . 5_55555 44.2(2) 44.0(2) 44.3(2)
Nb1 O4 O3 . 13_55555 130.1(3) 122.2(3) 147.5(3)
Nb1 O4 O3 . 8_45555 44.1(2) 43.9(2) 44.4(2)
Nb1 O4 O3 . 16_45555 138.6(3) 121.8(3) 147.8(3)
Nb1 O4 O5 . . 88.6(2) 83.2(2) 96.5(3)
Nb1 O4 O5 . 4_56555 90.6(3) 83.0(2) 96.8(3)
Nb1 O4 O5 . 5_55555 87.4(2) 83.1(2) 96.7(3)
Nb1 O4 O5 . 8_45555 92.0(3) 83.1(2) 96.6(3)
Nb1 O4 Ca2 . . 90.3(2) 87.8(2) 95.3(3)
Nb1 O4 Ca2 . 4_56555 92.8(2) 87.7(2) 95.3(3)
Nb1 O4 O3 9_55555 . 134.3(3) 122.8(3) 148.5(3)
Nb1 O4 O3 9_55555 9_55555 44.9(2) 44.8(2) 45.3(2)
Nb1 O4 O3 9_55555 4_56555 135.9(3) 123.1(3) 148.1(3)
Nb1 O4 O3 9_55555 12_56555 44.8(2) 44.5(2) 45.4(2)
Nb1 O4 O3 9_55555 5_55555 131.0(3) 123.1(3) 148.3(3)
Nb1 O4 O3 9_55555 13_55555 45.0(2) 44.7(2) 45.2(2)
Nb1 O4 O3 9_55555 8_45555 139.4(3) 122.9(3) 148.4(3)
Nb1 O4 O3 9_55555 16_45555 44.8(2) 44.5(2) 45.5(2)
Nb1 O4 O5 9_55555 . 89.0(2) 83.7(2) 96.5(3)
Nb1 O4 O5 9_55555 4_56555 90.7(2) 83.9(2) 96.3(3)
Nb1 O4 O5 9_55555 5_55555 87.8(2) 83.8(2) 96.4(3)
Nb1 O4 O5 9_55555 8_45555 92.1(3) 83.8(2) 96.4(3)
Nb1 O4 Ca2 9_55555 . 87.0(2) 85.0(2) 91.1(2)
Nb1 O4 Ca2 9_55555 4_56555 89.0(2) 85.0(2) 91.1(2)
O3 O4 O3 . 9_55555 89.7(2) 77.6(2) 103.7(2)
O3 O4 O3 . 4_56555 88.3(3) 88.0(3) 88.8(3)
O3 O4 O3 . 12_56555 168.8(3) 165.7(4) 170.7(3)
O3 O4 O3 . 5_55555 61.8(3) 60.8(3) 62.4(3)
O3 O4 O3 . 13_55555 120.0(3) 113.8(3) 132.1(3)
O3 O4 O3 . 8_45555 56.3(3) 56.0(3) 56.7(3)
O3 O4 O3 . 16_45555 118.8(3) 110.9(3) 122.9(3)
O3 O4 O5 . . 47.2(2) 42.85(19) 53.3(2)
O3 O4 O5 . 4_56555 133.0(4) 124.8(3) 139.2(4)
O3 O4 O5 . 5_55555 80.0(2) 75.6(2) 88.0(3)
O3 O4 O5 . 8_45555 97.9(3) 96.2(2) 98.6(3)
O3 O4 Ca2 . . 120.7(3) 118.2(3) 126.3(3)
O3 O4 Ca2 . 4_56555 61.06(19) 55.78(18) 65.4(2)
O3 O4 O3 9_55555 4_56555 168.9(3) 166.2(4) 170.6(3)
O3 O4 O3 9_55555 12_56555 89.7(4) 89.2(4) 90.2(4)
O3 O4 O3 9_55555 5_55555 120.0(3) 113.7(3) 132.3(3)
O3 O4 O3 9_55555 13_55555 62.4(3) 62.1(3) 63.1(3)
O3 O4 O3 9_55555 8_45555 119.0(3) 110.8(3) 123.1(3)
O3 O4 O3 9_55555 16_45555 57.1(3) 56.9(3) 57.4(3)
O3 O4 O5 9_55555 . 46.7(2) 42.4(2) 52.6(2)
O3 O4 O5 9_55555 4_56555 133.8(4) 126.2(3) 139.7(4)
O3 O4 O5 9_55555 5_55555 79.9(2) 75.1(2) 88.4(3)
O3 O4 O5 9_55555 8_45555 98.3(3) 96.1(2) 99.2(3)
O3 O4 Ca2 9_55555 . 118.3(3) 115.8(3) 123.7(3)
O3 O4 Ca2 9_55555 4_56555 57.64(19) 53.69(18) 60.62(19)
O3 O4 O3 4_56555 12_56555 91.5(2) 77.8(2) 103.6(3)
O3 O4 O3 4_56555 5_55555 56.3(3) 56.2(3) 56.4(3)
O3 O4 O3 4_56555 13_55555 115.3(3) 111.1(3) 122.9(3)
O3 O4 O3 4_56555 8_45555 61.4(3) 61.0(3) 62.3(3)
O3 O4 O3 4_56555 16_45555 126.1(3) 113.6(3) 132.3(3)
O3 O4 O5 4_56555 . 130.5(3) 124.5(3) 139.6(4)
O3 O4 O5 4_56555 4_56555 48.3(2) 41.88(19) 53.9(2)
O3 O4 O5 4_56555 5_55555 96.4(2) 94.5(2) 100.9(3)
O3 O4 O5 4_56555 8_45555 84.7(2) 74.5(2) 90.1(3)
O3 O4 Ca2 4_56555 . 60.00(18) 55.95(17) 65.2(2)
O3 O4 Ca2 4_56555 4_56555 123.5(3) 118.1(3) 126.3(3)
O3 O4 O3 12_56555 5_55555 115.0(3) 111.1(3) 122.8(3)
O3 O4 O3 12_56555 13_55555 57.1(3) 56.9(3) 57.4(3)
O3 O4 O3 12_56555 8_45555 126.0(3) 113.7(3) 132.2(3)
O3 O4 O3 12_56555 16_45555 62.6(3) 62.4(3) 62.7(3)
O3 O4 O5 12_56555 . 131.3(3) 124.9(3) 140.9(4)
O3 O4 O5 12_56555 4_56555 47.8(2) 41.3(2) 53.4(2)
O3 O4 O5 12_56555 5_55555 96.6(2) 94.5(2) 101.4(3)
O3 O4 O5 12_56555 8_45555 84.9(2) 74.2(2) 90.5(3)
O3 O4 Ca2 12_56555 . 56.63(18) 53.66(18) 60.71(19)
O3 O4 Ca2 12_56555 4_56555 120.8(3) 116.1(3) 123.3(3)
O3 O4 O3 5_55555 13_55555 86.3(2) 78.0(2) 103.5(2)
O3 O4 O3 5_55555 8_45555 88.3(3) 87.8(3) 88.6(4)
O3 O4 O3 5_55555 16_45555 168.6(3) 165.8(4) 170.6(3)
O3 O4 O5 5_55555 . 80.8(2) 74.3(2) 90.4(3)
O3 O4 O5 5_55555 4_56555 96.8(3) 94.2(2) 101.3(3)
O3 O4 O5 5_55555 5_55555 45.8(2) 42.00(19) 53.9(2)
O3 O4 O5 5_55555 8_45555 134.4(4) 124.4(3) 139.7(4)
O3 O4 Ca2 5_55555 . 58.97(18) 55.94(17) 65.2(2)
O3 O4 Ca2 5_55555 4_56555 122.8(3) 118.2(3) 126.2(3)
O3 O4 O3 13_55555 8_45555 168.3(3) 166.1(4) 170.8(3)
O3 O4 O3 13_55555 16_45555 89.7(4) 89.4(4) 90.4(4)
O3 O4 O5 13_55555 . 80.7(2) 73.9(2) 90.9(3)
O3 O4 O5 13_55555 4_56555 97.3(3) 94.3(2) 101.7(3)
O3 O4 O5 13_55555 5_55555 45.3(2) 41.6(2) 53.1(2)
O3 O4 O5 13_55555 8_45555 135.2(4) 125.4(3) 140.5(4)
O3 O4 Ca2 13_55555 . 55.98(18) 53.74(18) 60.61(19)
O3 O4 Ca2 13_55555 4_56555 120.0(3) 115.9(3) 123.5(3)
O3 O4 O3 8_45555 16_45555 94.9(2) 77.4(2) 103.9(2)
O3 O4 O5 8_45555 . 97.4(3) 96.6(2) 98.2(3)
O3 O4 O5 8_45555 4_56555 83.8(2) 75.9(2) 87.7(3)
O3 O4 O5 8_45555 5_55555 129.3(3) 124.9(3) 139.1(4)
O3 O4 O5 8_45555 8_45555 49.7(2) 42.71(19) 53.4(2)
O3 O4 Ca2 8_45555 . 121.4(3) 118.1(3) 126.4(3)
O3 O4 Ca2 8_45555 4_56555 62.13(19) 55.79(18) 65.4(2)
O3 O4 O5 16_45555 . 97.6(3) 96.3(2) 99.0(3)
O3 O4 O5 16_45555 4_56555 84.0(2) 75.5(2) 88.1(3)
O3 O4 O5 16_45555 5_55555 130.1(3) 125.8(3) 140.2(4)
O3 O4 O5 16_45555 8_45555 49.2(2) 42.0(2) 52.9(2)
O3 O4 Ca2 16_45555 . 119.1(3) 116.0(3) 123.4(3)
O3 O4 Ca2 16_45555 4_56555 58.31(19) 53.60(18) 60.73(19)
O5 O4 O5 . 4_56555 172.29(18) 171.44(18) 173.76(18)
O5 O4 O5 . 5_55555 61.13(14) 51.89(12) 74.21(16)
O5 O4 O5 . 8_45555 116.50(17) 114.36(18) 119.80(16)
O5 O4 Ca2 . . 119.75(16) 114.34(15) 128.91(17)
O5 O4 Ca2 . 4_56555 58.82(12) 55.33(13) 61.38(11)
O5 O4 O5 4_56555 5_55555 116.19(16) 112.94(16) 121.87(18)
O5 O4 O5 4_56555 8_45555 66.18(15) 52.74(12) 73.25(16)
O5 O4 Ca2 4_56555 . 57.58(11) 55.21(11) 62.07(11)
O5 O4 Ca2 4_56555 4_56555 123.86(16) 113.72(15) 129.05(17)
O5 O4 O5 5_55555 8_45555 172.40(18) 171.42(18) 173.65(18)
O5 O4 Ca2 5_55555 . 58.65(11) 54.73(11) 62.48(12)
O5 O4 Ca2 5_55555 4_56555 119.92(16) 113.25(15) 129.48(17)
O5 O4 Ca2 8_45555 . 123.73(17) 114.78(15) 128.42(18)
O5 O4 Ca2 8_45555 4_56555 57.72(12) 55.86(13) 61.00(11)
Ca2 O4 Ca2 . 4_56555 174.4(3) 174.4(3) 174.6(3)
Ba2 O5 Ba2 2_65555 4_56555 158.48(19) 156.65(18) 162.47(19)
Ba2 O5 Ca1 2_65555 . 103.77(18) 93.01(16) 113.6(2)
Ba2 O5 Nb2 2_65555 . 92.2(3) 80.7(2) 103.5(3)
Ba2 O5 Nb2 2_65555 9_55555 88.6(2) 76.89(18) 100.4(3)
Ba2 O5 O1 2_65555 . 56.22(19) 47.79(17) 64.9(2)
Ba2 O5 O1 2_65555 9_55555 53.39(18) 46.12(17) 61.3(2)
Ba2 O5 O2 2_65555 . 70.4(2) 62.0(2) 78.2(2)
Ba2 O5 O2 2_65555 9_55555 66.9(2) 54.55(19) 78.6(3)
Ba2 O5 O2 2_65555 2_55555 128.3(3) 118.5(3) 137.6(3)
Ba2 O5 O2 2_65555 10_55555 126.3(3) 113.0(3) 139.5(4)
Ba2 O5 O3 2_65555 . 116.0(3) 108.3(3) 123.6(3)
Ba2 O5 O3 2_65555 9_55555 113.4(3) 106.0(3) 120.7(3)
Ba2 O5 O4 2_65555 . 110.75(18) 106.01(19) 113.79(18)
Ba2 O5 O5 2_65555 2_55555 148.78(19) 146.16(19) 150.10(19)
Ba2 O5 O5 2_65555 6_55555 58.85(13) 56.21(12) 60.09(13)
Ba2 O5 Ca2 2_65555 2_65555 0.0(5) 0.0(5) 0.0(5)
Ba2 O5 Ca2 2_65555 4_56555 158.48(19) 156.65(18) 162.47(19)
Ba2 O5 Ba1 2_65555 . 103.77(18) 93.01(16) 113.6(2)
Ba2 O5 Ca1 4_56555 . 97.17(18) 88.09(16) 105.51(19)
Ba2 O5 Nb2 4_56555 . 90.1(2) 77.93(19) 102.9(3)
Ba2 O5 Nb2 4_56555 9_55555 86.8(2) 75.08(17) 98.8(3)
Ba2 O5 O1 4_56555 . 113.8(3) 104.7(2) 123.8(3)
Ba2 O5 O1 4_56555 9_55555 111.1(3) 103.6(2) 119.2(3)
Ba2 O5 O2 4_56555 . 124.0(3) 114.5(3) 133.3(3)
Ba2 O5 O2 4_56555 9_55555 122.3(3) 110.5(3) 134.0(3)
Ba2 O5 O2 4_56555 2_55555 65.8(2) 57.69(19) 73.9(2)
Ba2 O5 O2 4_56555 10_55555 62.2(2) 50.45(18) 73.5(2)
Ba2 O5 O3 4_56555 . 54.71(18) 45.22(16) 65.4(2)
Ba2 O5 O3 4_56555 9_55555 51.38(18) 42.84(16) 61.0(2)
Ba2 O5 O4 4_56555 . 48.03(13) 44.32(11) 55.15(15)
Ba2 O5 O5 4_56555 2_55555 52.40(12) 51.06(12) 53.01(12)
Ba2 O5 O5 4_56555 6_55555 142.34(19) 141.01(19) 143.0(2)
Ba2 O5 Ca2 4_56555 2_65555 158.48(19) 156.65(18) 162.47(19)
Ba2 O5 Ca2 4_56555 4_56555 0.0(5) 0.0(5) 0.0(5)
Ba2 O5 Ba1 4_56555 . 97.17(18) 88.09(16) 105.51(19)
Ca1 O5 Nb2 . . 95.6(3) 93.9(3) 97.4(3)
Ca1 O5 Nb2 . 9_55555 88.3(3) 86.0(3) 89.6(3)
Ca1 O5 O1 . . 125.7(3) 117.1(3) 131.0(4)
Ca1 O5 O1 . 9_55555 119.7(3) 112.5(3) 124.6(4)
Ca1 O5 O2 . . 65.2(2) 56.6(2) 71.9(2)
Ca1 O5 O2 . 9_55555 58.3(2) 54.2(2) 61.2(2)
Ca1 O5 O2 . 2_55555 64.3(2) 56.6(2) 70.3(2)
Ca1 O5 O2 . 10_55555 57.4(2) 54.4(2) 59.3(2)
Ca1 O5 O3 . . 119.4(3) 111.1(3) 125.0(3)
Ca1 O5 O3 . 9_55555 114.2(3) 108.8(3) 117.0(3)
Ca1 O5 O4 . . 145.1(2) 132.4(2) 160.4(3)
Ca1 O5 O5 . 2_55555 45.02(12) 36.52(11) 53.30(14)
Ca1 O5 O5 . 6_55555 45.19(12) 35.67(10) 54.91(14)
Ca1 O5 Ca2 . 2_65555 103.77(17) 93.01(15) 113.60(19)
Ca1 O5 Ca2 . 4_56555 97.17(17) 88.09(15) 105.51(19)
Ca1 O5 Ba1 . . 0.0(5) 0.0(5) 0.0(5)
Nb2 O5 Nb2 . 9_55555 165.2(3) 152.8(3) 176.8(3)
Nb2 O5 O1 . . 44.5(2) 42.7(2) 45.8(2)
Nb2 O5 O1 . 9_55555 131.5(3) 119.3(3) 141.2(3)
Nb2 O5 O2 . . 44.9(2) 44.2(2) 45.5(2)
Nb2 O5 O2 . 9_55555 137.8(3) 117.9(3) 152.6(3)
Nb2 O5 O2 . 2_55555 44.6(2) 44.5(2) 44.8(2)
Nb2 O5 O2 . 10_55555 134.4(3) 115.2(3) 149.3(3)
Nb2 O5 O3 . . 42.6(2) 40.57(19) 44.2(2)
Nb2 O5 O3 . 9_55555 130.2(3) 113.0(3) 147.4(3)
Nb2 O5 O4 . . 86.6(2) 79.3(2) 93.7(3)
Nb2 O5 O5 . 2_55555 91.2(3) 82.7(2) 99.6(3)
Nb2 O5 O5 . 6_55555 93.0(3) 84.3(2) 100.9(3)
Nb2 O5 Ca2 . 2_65555 92.2(3) 80.7(2) 103.5(3)
Nb2 O5 Ca2 . 4_56555 90.1(2) 77.93(19) 102.9(3)
Nb2 O5 Ba1 . . 95.6(3) 93.9(3) 97.4(3)
Nb2 O5 O1 9_55555 . 131.0(3) 118.3(3) 140.8(3)
Nb2 O5 O1 9_55555 9_55555 44.3(2) 42.06(19) 46.1(2)
Nb2 O5 O2 9_55555 . 140.0(3) 119.8(3) 156.9(3)
Nb2 O5 O2 9_55555 9_55555 46.2(2) 45.6(2) 46.5(2)
Nb2 O5 O2 9_55555 2_55555 136.6(3) 118.9(3) 151.6(3)
Nb2 O5 O2 9_55555 10_55555 46.0(2) 45.0(2) 46.8(2)
Nb2 O5 O3 9_55555 . 130.8(3) 113.9(3) 147.2(3)
Nb2 O5 O3 9_55555 9_55555 43.4(2) 41.80(18) 44.5(2)
Nb2 O5 O4 9_55555 . 86.6(2) 79.3(2) 93.7(3)
Nb2 O5 O5 9_55555 2_55555 91.0(3) 83.1(2) 98.3(3)
Nb2 O5 O5 9_55555 6_55555 92.8(3) 82.6(2) 102.4(3)
Nb2 O5 Ca2 9_55555 2_65555 88.6(2) 76.89(18) 100.4(3)
Nb2 O5 Ca2 9_55555 4_56555 86.8(2) 75.08(17) 98.8(3)
Nb2 O5 Ba1 9_55555 . 88.3(3) 86.0(2) 89.6(3)
O1 O5 O1 . 9_55555 87.9(3) 77.0(2) 98.5(3)
O1 O5 O2 . . 60.8(3) 59.7(3) 61.6(3)
O1 O5 O2 . 9_55555 122.6(3) 101.2(3) 143.4(3)
O1 O5 O2 . 2_55555 89.0(3) 87.2(3) 90.6(3)
O1 O5 O2 . 10_55555 167.2(3) 154.8(3) 177.1(3)
O1 O5 O3 . . 60.5(3) 60.1(3) 61.0(3)
O1 O5 O3 . 9_55555 117.1(3) 112.4(3) 120.3(3)
O1 O5 O4 . . 78.5(2) 75.0(2) 80.2(2)
O1 O5 O5 . 2_55555 135.6(3) 128.4(3) 142.3(4)
O1 O5 O5 . 6_55555 93.9(3) 87.4(2) 99.8(3)
O1 O5 Ca2 . 2_65555 56.22(19) 47.79(17) 64.9(2)
O1 O5 Ca2 . 4_56555 113.8(3) 104.7(2) 123.8(3)
O1 O5 Ba1 . . 125.7(3) 117.1(3) 131.0(4)
O1 O5 O2 9_55555 . 123.5(3) 107.3(3) 139.5(3)
O1 O5 O2 9_55555 9_55555 61.6(3) 58.3(3) 64.0(3)
O1 O5 O2 9_55555 2_55555 168.9(3) 160.9(3) 177.1(3)
O1 O5 O2 9_55555 10_55555 90.2(3) 87.1(3) 92.5(3)
O1 O5 O3 9_55555 . 117.8(3) 115.2(3) 120.9(3)
O1 O5 O3 9_55555 9_55555 60.6(3) 59.9(3) 60.9(3)
O1 O5 O4 9_55555 . 78.6(2) 76.2(2) 79.9(2)
O1 O5 O5 9_55555 2_55555 135.2(3) 129.2(3) 140.3(4)
O1 O5 O5 9_55555 6_55555 93.9(3) 87.7(2) 99.8(3)
O1 O5 Ca2 9_55555 2_65555 53.39(18) 46.12(17) 61.3(2)
O1 O5 Ca2 9_55555 4_56555 111.1(3) 103.6(2) 119.2(3)
O1 O5 Ba1 9_55555 . 119.7(3) 112.5(3) 124.6(4)
O2 O5 O2 . 9_55555 94.1(3) 74.4(3) 111.8(3)
O2 O5 O2 . 2_55555 59.1(3) 58.4(3) 59.6(3)
O2 O5 O2 . 10_55555 121.4(3) 115.0(3) 124.4(3)
O2 O5 O3 . . 87.4(3) 84.7(3) 89.4(3)
O2 O5 O3 . 9_55555 168.1(4) 156.0(3) 176.2(3)
O2 O5 O4 . . 130.4(3) 122.6(3) 137.2(4)
O2 O5 O5 . 2_55555 90.9(3) 87.2(2) 94.0(3)
O2 O5 O5 . 6_55555 48.1(2) 38.8(2) 56.8(3)
O2 O5 Ca2 . 2_65555 70.4(2) 62.0(2) 78.2(2)
O2 O5 Ca2 . 4_56555 124.0(3) 114.5(3) 133.3(3)
O2 O5 Ba1 . . 65.2(2) 56.6(2) 71.9(2)
O2 O5 O2 9_55555 2_55555 121.6(3) 116.5(3) 124.4(3)
O2 O5 O2 9_55555 10_55555 60.8(3) 60.2(3) 61.6(3)
O2 O5 O3 9_55555 . 168.1(4) 155.7(3) 176.8(3)
O2 O5 O3 9_55555 9_55555 89.5(3) 87.8(3) 90.1(3)
O2 O5 O4 9_55555 . 131.4(3) 125.5(3) 135.1(3)
O2 O5 O5 9_55555 2_55555 90.8(3) 83.0(2) 98.1(3)
O2 O5 O5 9_55555 6_55555 46.7(2) 37.3(2) 56.2(3)
O2 O5 Ca2 9_55555 2_65555 66.9(2) 54.5(2) 78.6(3)
O2 O5 Ca2 9_55555 4_56555 122.3(3) 110.5(3) 134.0(3)
O2 O5 Ba1 9_55555 . 58.3(2) 54.2(2) 61.2(2)
O2 O5 O2 2_55555 10_55555 91.1(3) 73.0(3) 107.5(3)
O2 O5 O3 2_55555 . 55.6(3) 54.8(3) 56.2(3)
O2 O5 O3 2_55555 9_55555 117.0(3) 100.2(3) 134.7(3)
O2 O5 O4 2_55555 . 95.9(3) 90.2(2) 103.4(3)
O2 O5 O5 2_55555 2_55555 46.7(2) 38.0(2) 55.2(2)
O2 O5 O5 2_55555 6_55555 91.0(3) 86.6(2) 95.1(3)
O2 O5 Ca2 2_55555 2_65555 128.3(3) 118.5(3) 137.6(3)
O2 O5 Ca2 2_55555 4_56555 65.8(2) 57.69(19) 73.9(2)
O2 O5 Ba1 2_55555 . 64.3(2) 56.6(2) 70.3(2)
O2 O5 O3 10_55555 . 116.2(3) 94.7(3) 138.2(3)
O2 O5 O3 10_55555 9_55555 56.8(3) 54.4(3) 57.9(3)
O2 O5 O4 10_55555 . 96.0(3) 85.8(2) 107.5(3)
O2 O5 O5 10_55555 2_55555 45.1(2) 36.7(2) 53.4(2)
O2 O5 O5 10_55555 6_55555 90.9(3) 81.2(2) 100.6(3)
O2 O5 Ca2 10_55555 2_65555 126.3(3) 113.0(3) 139.5(4)
O2 O5 Ca2 10_55555 4_56555 62.2(2) 50.45(19) 73.5(2)
O2 O5 Ba1 10_55555 . 57.4(2) 54.4(2) 59.3(2)
O3 O5 O3 . 9_55555 88.1(2) 72.6(2) 105.0(3)
O3 O5 O4 . . 46.4(2) 40.52(19) 53.5(2)
O3 O5 O5 . 2_55555 86.8(3) 80.1(2) 93.8(3)
O3 O5 O5 . 6_55555 135.3(3) 128.1(3) 141.0(4)
O3 O5 Ca2 . 2_65555 116.0(3) 108.3(3) 123.6(3)
O3 O5 Ca2 . 4_56555 54.71(18) 45.22(16) 65.4(2)
O3 O5 Ba1 . . 119.4(3) 111.1(3) 125.0(3)
O3 O5 O4 9_55555 . 45.7(2) 38.95(19) 53.7(2)
O3 O5 O5 9_55555 2_55555 86.7(3) 81.6(2) 91.8(3)
O3 O5 O5 9_55555 6_55555 135.8(3) 126.6(3) 144.0(4)
O3 O5 Ca2 9_55555 2_65555 113.4(3) 106.0(3) 120.7(3)
O3 O5 Ca2 9_55555 4_56555 51.38(18) 42.84(16) 61.0(2)
O3 O5 Ba1 9_55555 . 114.2(3) 108.8(3) 117.0(3)
O4 O5 O5 . 2_55555 100.40(17) 96.08(15) 107.6(2)
O4 O5 O5 . 6_55555 169.6(2) 163.6(2) 172.7(2)
O4 O5 Ca2 . 2_65555 110.75(17) 106.01(17) 113.79(17)
O4 O5 Ca2 . 4_56555 48.03(10) 44.32(8) 55.15(12)
O4 O5 Ba1 . . 145.1(2) 132.4(2) 160.4(2)
O5 O5 O5 2_55555 6_55555 90.00(17) 88.81(17) 91.18(17)
O5 O5 Ca2 2_55555 2_65555 148.78(19) 146.16(19) 150.10(19)
O5 O5 Ca2 2_55555 4_56555 52.40(12) 51.06(12) 53.01(12)
O5 O5 Ba1 2_55555 . 45.02(13) 36.52(12) 53.30(15)
O5 O5 Ca2 6_55555 2_65555 58.85(13) 56.21(12) 60.09(13)
O5 O5 Ca2 6_55555 4_56555 142.34(19) 141.01(19) 143.0(2)
O5 O5 Ba1 6_55555 . 45.19(13) 35.67(11) 54.91(15)
Ca2 O5 Ca2 2_65555 4_56555 158.48(19) 156.65(18) 162.47(19)
Ca2 O5 Ba1 2_65555 . 103.77(18) 93.01(16) 113.6(2)
Ca2 O5 Ba1 4_56555 . 97.17(18) 88.09(16) 105.51(19)
Ba2 Ca2 O1 . 3_55555 0 0 0
Ba2 Ca2 O1 . 11_55555 0 0 0
Ba2 Ca2 O2 . 3_55555 0 0 0
Ba2 Ca2 O2 . 11_55555 0 0 0
Ba2 Ca2 O2 . 6_56555 0 0 0
Ba2 Ca2 O2 . 14_56555 0 0 0
Ba2 Ca2 O3 . 4_56555 0 0 0
Ba2 Ca2 O3 . 12_56555 0 0 0
Ba2 Ca2 O3 . 5_55555 0 0 0
Ba2 Ca2 O3 . 13_55555 0 0 0
Ba2 Ca2 O4 . . 0 0 0
Ba2 Ca2 O5 . 3_55555 0 0 0
Ba2 Ca2 O5 . 4_56555 0 0 0
Ba2 Ca2 O5 . 5_55555 0 0 0
Ba2 Ca2 O5 . 6_56555 0 0 0
O1 Ca2 O1 3_55555 11_55555 89.4(2) 87.0(2) 92.9(2)
O1 Ca2 O2 3_55555 3_55555 52.87(19) 51.91(19) 53.87(19)
O1 Ca2 O2 3_55555 11_55555 103.1(2) 98.9(2) 109.0(2)
O1 Ca2 O2 3_55555 6_56555 52.91(19) 52.20(19) 53.69(19)
O1 Ca2 O2 3_55555 14_56555 105.0(2) 100.9(2) 106.9(2)
O1 Ca2 O3 3_55555 4_56555 82.2(2) 81.1(2) 83.0(2)
O1 Ca2 O3 3_55555 12_56555 152.4(2) 146.9(2) 155.0(2)
O1 Ca2 O3 3_55555 5_55555 82.7(2) 79.8(2) 84.2(2)
O1 Ca2 O3 3_55555 13_55555 149.9(2) 146.9(2) 155.6(2)
O1 Ca2 O4 3_55555 . 132.4(2) 130.8(2) 133.4(2)
O1 Ca2 O5 3_55555 3_55555 55.0(2) 52.7(2) 58.3(2)
O1 Ca2 O5 3_55555 4_56555 101.6(2) 97.89(19) 104.6(2)
O1 Ca2 O5 3_55555 5_55555 100.13(19) 98.23(19) 104.1(2)
O1 Ca2 O5 3_55555 6_56555 56.2(2) 53.8(2) 57.4(2)
O1 Ca2 O2 11_55555 3_55555 104.8(2) 100.7(2) 111.0(2)
O1 Ca2 O2 11_55555 11_55555 56.1(2) 55.2(2) 57.1(2)
O1 Ca2 O2 11_55555 6_56555 106.6(2) 103.2(2) 108.3(2)
O1 Ca2 O2 11_55555 14_56555 56.1(2) 55.5(2) 56.9(2)
O1 Ca2 O3 11_55555 4_56555 152.5(2) 148.6(2) 154.4(2)
O1 Ca2 O3 11_55555 12_56555 87.4(2) 85.4(2) 89.1(2)
O1 Ca2 O3 11_55555 5_55555 150.5(2) 147.6(2) 155.9(2)
O1 Ca2 O3 11_55555 13_55555 88.3(2) 83.6(2) 90.7(2)
O1 Ca2 O4 11_55555 . 138.3(2) 136.2(2) 139.7(2)
O1 Ca2 O5 11_55555 3_55555 56.6(2) 54.3(2) 59.6(2)
O1 Ca2 O5 11_55555 4_56555 104.4(2) 100.68(19) 107.8(2)
O1 Ca2 O5 11_55555 5_55555 103.0(2) 100.97(19) 107.3(2)
O1 Ca2 O5 11_55555 6_56555 57.5(2) 55.7(2) 58.4(2)
O2 Ca2 O2 3_55555 11_55555 71.56(18) 64.80(18) 80.39(17)
O2 Ca2 O2 3_55555 6_56555 96.73(17) 95.01(17) 99.15(17)
O2 Ca2 O2 3_55555 14_56555 153.15(19) 152.10(19) 153.77(18)
O2 Ca2 O3 3_55555 4_56555 90.69(18) 90.39(19) 90.99(19)
O2 Ca2 O3 3_55555 12_56555 152.6(2) 151.28(19) 155.8(2)
O2 Ca2 O3 3_55555 5_55555 48.60(19) 47.66(19) 49.46(19)
O2 Ca2 O3 3_55555 13_55555 98.99(19) 95.43(19) 106.14(19)
O2 Ca2 O4 3_55555 . 102.26(19) 99.25(19) 104.2(2)
O2 Ca2 O5 3_55555 3_55555 48.44(19) 46.92(18) 51.3(2)
O2 Ca2 O5 3_55555 4_56555 140.4(2) 135.85(19) 143.4(2)
O2 Ca2 O5 3_55555 5_55555 47.63(18) 45.80(17) 51.4(2)
O2 Ca2 O5 3_55555 6_56555 106.44(18) 103.59(18) 107.94(18)
O2 Ca2 O2 11_55555 6_56555 152.84(19) 150.87(19) 155.01(18)
O2 Ca2 O2 11_55555 14_56555 104.65(18) 103.21(18) 107.40(18)
O2 Ca2 O3 11_55555 4_56555 150.7(2) 147.29(19) 154.8(2)
O2 Ca2 O3 11_55555 12_56555 97.5(2) 96.6(2) 99.2(2)
O2 Ca2 O3 11_55555 5_55555 98.04(19) 94.9(2) 104.30(19)
O2 Ca2 O3 11_55555 13_55555 52.0(2) 51.1(2) 52.5(2)
O2 Ca2 O4 11_55555 . 105.0(2) 102.22(19) 107.1(2)
O2 Ca2 O5 11_55555 3_55555 48.56(19) 47.13(18) 50.7(2)
O2 Ca2 O5 11_55555 4_56555 148.0(2) 143.75(19) 151.4(2)
O2 Ca2 O5 11_55555 5_55555 47.30(18) 45.54(18) 51.01(19)
O2 Ca2 O5 11_55555 6_56555 109.64(18) 107.07(18) 111.00(19)
O2 Ca2 O2 6_56555 14_56555 74.88(18) 66.07(18) 79.20(17)
O2 Ca2 O3 6_56555 4_56555 48.30(19) 47.80(19) 49.28(19)
O2 Ca2 O3 6_56555 12_56555 102.38(19) 95.49(19) 106.01(19)
O2 Ca2 O3 6_56555 5_55555 91.01(19) 89.78(18) 91.79(19)
O2 Ca2 O3 6_56555 13_55555 154.1(2) 151.08(19) 156.6(2)
O2 Ca2 O4 6_56555 . 101.01(19) 99.87(19) 103.5(2)
O2 Ca2 O5 6_56555 3_55555 105.52(18) 103.92(18) 107.60(19)
O2 Ca2 O5 6_56555 4_56555 49.17(19) 46.01(17) 51.21(19)
O2 Ca2 O5 6_56555 5_55555 138.64(19) 136.68(18) 142.4(2)
O2 Ca2 O5 6_56555 6_56555 49.40(19) 48.45(19) 49.9(2)
O2 Ca2 O3 14_56555 4_56555 101.17(19) 94.98(19) 104.31(19)
O2 Ca2 O3 14_56555 12_56555 51.7(2) 51.5(2) 52.1(2)
O2 Ca2 O3 14_56555 5_55555 153.1(2) 146.75(19) 156.0(2)
O2 Ca2 O3 14_56555 13_55555 98.4(2) 96.2(2) 99.5(2)
O2 Ca2 O4 14_56555 . 104.0(2) 102.95(19) 106.3(2)
O2 Ca2 O5 14_56555 3_55555 108.90(18) 107.20(18) 110.88(19)
O2 Ca2 O5 14_56555 4_56555 48.85(19) 45.47(18) 51.11(19)
O2 Ca2 O5 14_56555 5_55555 146.4(2) 144.09(19) 150.8(2)
O2 Ca2 O5 14_56555 6_56555 49.2(2) 48.58(19) 49.5(2)
O3 Ca2 O3 4_56555 12_56555 88.3(2) 78.4(2) 95.76(19)
O3 Ca2 O3 4_56555 5_55555 54.0(2) 51.9(2) 55.1(2)
O3 Ca2 O3 4_56555 13_55555 111.4(2) 110.0(2) 114.1(2)
O3 Ca2 O4 4_56555 . 55.6(2) 55.0(2) 56.9(2)
O3 Ca2 O5 4_56555 3_55555 132.3(2) 129.0(2) 136.9(2)
O3 Ca2 O5 4_56555 4_56555 52.9(2) 49.63(19) 54.5(2)
O3 Ca2 O5 4_56555 5_55555 103.91(19) 101.29(19) 106.7(2)
O3 Ca2 O5 4_56555 6_56555 97.1(2) 96.4(2) 97.9(2)
O3 Ca2 O3 12_56555 5_55555 111.9(2) 108.7(2) 115.4(2)
O3 Ca2 O3 12_56555 13_55555 57.2(2) 56.0(2) 57.8(2)
O3 Ca2 O4 12_56555 . 56.3(2) 55.2(2) 58.2(2)
O3 Ca2 O5 12_56555 3_55555 139.3(2) 135.2(2) 144.6(2)
O3 Ca2 O5 12_56555 4_56555 53.5(2) 49.48(19) 55.6(2)
O3 Ca2 O5 12_56555 5_55555 107.0(2) 104.85(19) 109.6(2)
O3 Ca2 O5 12_56555 6_56555 100.1(2) 99.9(2) 100.5(2)
O3 Ca2 O3 5_55555 13_55555 84.6(2) 79.3(2) 94.78(19)
O3 Ca2 O4 5_55555 . 56.1(2) 54.3(2) 57.6(2)
O3 Ca2 O5 5_55555 3_55555 96.5(2) 95.1(2) 99.2(2)
O3 Ca2 O5 5_55555 4_56555 105.0(2) 100.73(18) 107.3(2)
O3 Ca2 O5 5_55555 5_55555 51.3(2) 49.59(19) 54.4(2)
O3 Ca2 O5 5_55555 6_56555 134.0(2) 129.5(2) 136.5(2)
O3 Ca2 O4 13_55555 . 56.4(2) 55.0(2) 58.5(2)
O3 Ca2 O5 13_55555 3_55555 99.7(2) 98.9(2) 101.4(2)
O3 Ca2 O5 13_55555 4_56555 108.0(2) 104.59(19) 109.9(2)
O3 Ca2 O5 13_55555 5_55555 51.6(2) 49.6(2) 55.3(2)
O3 Ca2 O5 13_55555 6_56555 141.3(2) 135.7(2) 144.2(2)
O4 Ca2 O5 . 3_55555 141.97(13) 138.69(14) 144.68(13)
O4 Ca2 O5 . 4_56555 71.58(13) 67.38(13) 76.02(12)
O4 Ca2 O5 . 5_55555 73.41(12) 67.20(13) 76.20(12)
O4 Ca2 O5 . 6_56555 140.35(13) 137.82(13) 145.55(13)
O5 Ca2 O5 3_55555 4_56555 146.08(14) 144.99(14) 147.49(13)
O5 Ca2 O5 3_55555 5_55555 68.65(13) 66.44(12) 73.69(14)
O5 Ca2 O5 3_55555 6_56555 77.33(14) 73.24(14) 79.30(14)
O5 Ca2 O5 4_56555 5_55555 144.91(13) 140.43(13) 147.15(13)
O5 Ca2 O5 4_56555 6_56555 68.85(14) 66.86(14) 72.52(14)
O5 Ca2 O5 5_55555 6_56555 145.89(13) 145.45(14) 146.80(14)
Ca1 Ba1 Nb2 . . 0 0 0
Ca1 Ba1 Nb2 . 9_55555 0 0 0
Ca1 Ba1 Nb2 . 2_55555 0 0 0
Ca1 Ba1 Nb2 . 10_55555 0 0 0
Ca1 Ba1 Nb2 . 4_55555 0 0 0
Ca1 Ba1 Nb2 . 12_55555 0 0 0
Ca1 Ba1 Nb2 . 6_55555 0 0 0
Ca1 Ba1 Nb2 . 14_55555 0 0 0
Ca1 Ba1 O2 . . 0 0 0
Ca1 Ba1 O2 . 9_55555 0 0 0
Ca1 Ba1 O2 . 2_55555 0 0 0
Ca1 Ba1 O2 . 10_55555 0 0 0
Ca1 Ba1 O2 . 4_55555 0 0 0
Ca1 Ba1 O2 . 12_55555 0 0 0
Ca1 Ba1 O2 . 6_55555 0 0 0
Ca1 Ba1 O2 . 14_55555 0 0 0
Ca1 Ba1 O5 . . 0 0 0
Ca1 Ba1 O5 . 2_55555 0 0 0
Ca1 Ba1 O5 . 4_55555 0 0 0
Ca1 Ba1 O5 . 6_55555 0 0 0
Nb2 Ba1 Nb2 . 9_55555 71.02(2) 70.90(2) 71.26(2)
Nb2 Ba1 Nb2 . 2_55555 70.01(8) 68.89(8) 71.18(8)
Nb2 Ba1 Nb2 . 10_55555 109.74(2) 109.66(2) 109.82(2)
Nb2 Ba1 Nb2 . 4_55555 108.44(16) 108.32(16) 108.67(16)
Nb2 Ba1 Nb2 . 12_55555 179.02(11) 178.54(7) 179.86(13)
Nb2 Ba1 Nb2 . 6_55555 70.01(8) 68.89(8) 71.18(8)
Nb2 Ba1 Nb2 . 14_55555 109.69(2) 109.60(2) 109.88(2)
Nb2 Ba1 O2 . . 34.79(15) 34.46(14) 35.28(17)
Nb2 Ba1 O2 . 9_55555 88.00(16) 82.43(17) 92.93(15)
Nb2 Ba1 O2 . 2_55555 35.57(16) 35.28(14) 35.90(17)
Nb2 Ba1 O2 . 10_55555 88.47(17) 83.06(17) 93.27(16)
Nb2 Ba1 O2 . 4_55555 86.7(2) 85.29(18) 88.6(2)
Nb2 Ba1 O2 . 12_55555 144.99(17) 143.55(18) 145.68(17)
Nb2 Ba1 O2 . 6_55555 86.3(2) 84.79(18) 88.2(2)
Nb2 Ba1 O2 . 14_55555 144.19(17) 142.48(17) 145.11(17)
Nb2 Ba1 O5 . . 32.7(2) 32.1(2) 33.8(2)
Nb2 Ba1 O5 . 2_55555 87.23(17) 79.55(16) 95.14(17)
Nb2 Ba1 O5 . 4_55555 140.4(3) 140.0(3) 141.3(3)
Nb2 Ba1 O5 . 6_55555 88.68(17) 80.56(16) 96.87(17)
Nb2 Ba1 Nb2 9_55555 2_55555 109.69(2) 109.60(2) 109.88(2)
Nb2 Ba1 Nb2 9_55555 10_55555 70.56(8) 69.32(8) 71.63(8)
Nb2 Ba1 Nb2 9_55555 4_55555 179.02(11) 178.54(7) 179.86(13)
Nb2 Ba1 Nb2 9_55555 12_55555 109.53(16) 108.89(16) 109.84(16)
Nb2 Ba1 Nb2 9_55555 6_55555 109.74(2) 109.66(2) 109.82(2)
Nb2 Ba1 Nb2 9_55555 14_55555 70.56(8) 69.32(8) 71.63(8)
Nb2 Ba1 O2 9_55555 . 92.81(15) 90.55(16) 94.77(13)
Nb2 Ba1 O2 9_55555 9_55555 35.23(17) 34.78(17) 35.75(16)
Nb2 Ba1 O2 9_55555 2_55555 93.24(15) 90.60(17) 95.56(14)
Nb2 Ba1 O2 9_55555 10_55555 35.96(17) 35.73(17) 36.36(18)
Nb2 Ba1 O2 9_55555 4_55555 144.89(16) 144.14(15) 145.71(17)
Nb2 Ba1 O2 9_55555 12_55555 92.5(2) 87.0(2) 98.6(2)
Nb2 Ba1 O2 9_55555 6_55555 144.16(16) 143.52(15) 144.92(17)
Nb2 Ba1 O2 9_55555 14_55555 92.0(2) 86.3(2) 98.2(2)
Nb2 Ba1 O5 9_55555 . 39.2(2) 38.6(2) 40.03(19)
Nb2 Ba1 O5 9_55555 2_55555 91.27(16) 84.41(16) 98.13(16)
Nb2 Ba1 O5 9_55555 4_55555 147.7(3) 146.4(3) 148.7(3)
Nb2 Ba1 O5 9_55555 6_55555 92.77(16) 86.10(16) 99.14(17)
Nb2 Ba1 Nb2 2_55555 10_55555 71.02(2) 70.90(2) 71.26(2)
Nb2 Ba1 Nb2 2_55555 4_55555 70.01(8) 68.89(8) 71.18(8)
Nb2 Ba1 Nb2 2_55555 12_55555 109.74(2) 109.66(2) 109.82(2)
Nb2 Ba1 Nb2 2_55555 6_55555 108.44(16) 108.32(16) 108.67(16)
Nb2 Ba1 Nb2 2_55555 14_55555 179.02(11) 178.54(7) 179.86(13)
Nb2 Ba1 O2 2_55555 . 86.3(2) 84.79(18) 88.2(2)
Nb2 Ba1 O2 2_55555 9_55555 144.19(17) 142.48(17) 145.11(17)
Nb2 Ba1 O2 2_55555 2_55555 34.79(15) 34.46(14) 35.28(17)
Nb2 Ba1 O2 2_55555 10_55555 88.00(16) 82.43(17) 92.93(15)
Nb2 Ba1 O2 2_55555 4_55555 35.57(16) 35.28(14) 35.90(17)
Nb2 Ba1 O2 2_55555 12_55555 88.47(17) 83.06(17) 93.27(16)
Nb2 Ba1 O2 2_55555 6_55555 86.7(2) 85.29(18) 88.6(2)
Nb2 Ba1 O2 2_55555 14_55555 144.99(17) 143.55(18) 145.68(17)
Nb2 Ba1 O5 2_55555 . 88.68(17) 80.56(16) 96.87(17)
Nb2 Ba1 O5 2_55555 2_55555 32.7(2) 32.1(2) 33.8(2)
Nb2 Ba1 O5 2_55555 4_55555 87.23(17) 79.55(16) 95.14(17)
Nb2 Ba1 O5 2_55555 6_55555 140.4(3) 140.0(3) 141.3(3)
Nb2 Ba1 Nb2 10_55555 4_55555 109.69(2) 109.60(2) 109.88(2)
Nb2 Ba1 Nb2 10_55555 12_55555 70.56(8) 69.32(8) 71.63(8)
Nb2 Ba1 Nb2 10_55555 6_55555 179.02(11) 178.54(7) 179.86(13)
Nb2 Ba1 Nb2 10_55555 14_55555 109.53(16) 108.89(16) 109.84(16)
Nb2 Ba1 O2 10_55555 . 144.16(16) 143.52(15) 144.92(17)
Nb2 Ba1 O2 10_55555 9_55555 92.0(2) 86.3(2) 98.2(2)
Nb2 Ba1 O2 10_55555 2_55555 92.81(15) 90.55(16) 94.77(13)
Nb2 Ba1 O2 10_55555 10_55555 35.23(17) 34.78(17) 35.75(16)
Nb2 Ba1 O2 10_55555 4_55555 93.24(15) 90.60(17) 95.56(14)
Nb2 Ba1 O2 10_55555 12_55555 35.96(17) 35.73(17) 36.36(18)
Nb2 Ba1 O2 10_55555 6_55555 144.89(16) 144.14(15) 145.71(17)
Nb2 Ba1 O2 10_55555 14_55555 92.5(2) 87.0(2) 98.6(2)
Nb2 Ba1 O5 10_55555 . 92.77(16) 86.10(16) 99.14(17)
Nb2 Ba1 O5 10_55555 2_55555 39.2(2) 38.6(2) 40.03(19)
Nb2 Ba1 O5 10_55555 4_55555 91.27(16) 84.41(16) 98.13(16)
Nb2 Ba1 O5 10_55555 6_55555 147.7(3) 146.4(3) 148.7(3)
Nb2 Ba1 Nb2 4_55555 12_55555 71.02(2) 70.90(2) 71.26(2)
Nb2 Ba1 Nb2 4_55555 6_55555 70.01(8) 68.89(8) 71.18(8)
Nb2 Ba1 Nb2 4_55555 14_55555 109.74(2) 109.66(2) 109.82(2)
Nb2 Ba1 O2 4_55555 . 86.7(2) 85.29(18) 88.6(2)
Nb2 Ba1 O2 4_55555 9_55555 144.99(17) 143.55(18) 145.68(17)
Nb2 Ba1 O2 4_55555 2_55555 86.3(2) 84.79(18) 88.2(2)
Nb2 Ba1 O2 4_55555 10_55555 144.19(17) 142.48(17) 145.11(17)
Nb2 Ba1 O2 4_55555 4_55555 34.79(15) 34.46(14) 35.28(17)
Nb2 Ba1 O2 4_55555 12_55555 88.00(16) 82.43(17) 92.93(15)
Nb2 Ba1 O2 4_55555 6_55555 35.57(16) 35.28(14) 35.90(17)
Nb2 Ba1 O2 4_55555 14_55555 88.47(17) 83.06(17) 93.27(16)
Nb2 Ba1 O5 4_55555 . 140.4(3) 140.0(3) 141.3(3)
Nb2 Ba1 O5 4_55555 2_55555 88.68(17) 80.56(16) 96.87(17)
Nb2 Ba1 O5 4_55555 4_55555 32.7(2) 32.1(2) 33.8(2)
Nb2 Ba1 O5 4_55555 6_55555 87.23(17) 79.55(16) 95.14(17)
Nb2 Ba1 Nb2 12_55555 6_55555 109.69(2) 109.60(2) 109.88(2)
Nb2 Ba1 Nb2 12_55555 14_55555 70.56(8) 69.32(8) 71.63(8)
Nb2 Ba1 O2 12_55555 . 144.89(16) 144.14(15) 145.71(17)
Nb2 Ba1 O2 12_55555 9_55555 92.5(2) 87.0(2) 98.6(2)
Nb2 Ba1 O2 12_55555 2_55555 144.16(16) 143.52(15) 144.92(17)
Nb2 Ba1 O2 12_55555 10_55555 92.0(2) 86.3(2) 98.2(2)
Nb2 Ba1 O2 12_55555 4_55555 92.81(15) 90.55(16) 94.77(13)
Nb2 Ba1 O2 12_55555 12_55555 35.23(17) 34.78(17) 35.75(16)
Nb2 Ba1 O2 12_55555 6_55555 93.24(15) 90.60(17) 95.56(14)
Nb2 Ba1 O2 12_55555 14_55555 35.96(17) 35.73(17) 36.36(18)
Nb2 Ba1 O5 12_55555 . 147.7(3) 146.4(3) 148.7(3)
Nb2 Ba1 O5 12_55555 2_55555 92.77(16) 86.10(16) 99.14(17)
Nb2 Ba1 O5 12_55555 4_55555 39.2(2) 38.6(2) 40.03(19)
Nb2 Ba1 O5 12_55555 6_55555 91.27(16) 84.41(16) 98.13(16)
Nb2 Ba1 Nb2 6_55555 14_55555 71.02(2) 70.90(2) 71.26(2)
Nb2 Ba1 O2 6_55555 . 35.57(16) 35.28(14) 35.90(17)
Nb2 Ba1 O2 6_55555 9_55555 88.47(17) 83.06(17) 93.27(16)
Nb2 Ba1 O2 6_55555 2_55555 86.7(2) 85.29(18) 88.6(2)
Nb2 Ba1 O2 6_55555 10_55555 144.99(17) 143.55(18) 145.68(17)
Nb2 Ba1 O2 6_55555 4_55555 86.3(2) 84.79(18) 88.2(2)
Nb2 Ba1 O2 6_55555 12_55555 144.19(17) 142.48(17) 145.11(17)
Nb2 Ba1 O2 6_55555 6_55555 34.79(15) 34.46(14) 35.28(17)
Nb2 Ba1 O2 6_55555 14_55555 88.00(16) 82.43(17) 92.93(15)
Nb2 Ba1 O5 6_55555 . 87.23(17) 79.55(16) 95.14(17)
Nb2 Ba1 O5 6_55555 2_55555 140.4(3) 140.0(3) 141.3(3)
Nb2 Ba1 O5 6_55555 4_55555 88.68(17) 80.56(16) 96.87(17)
Nb2 Ba1 O5 6_55555 6_55555 32.7(2) 32.1(2) 33.8(2)
Nb2 Ba1 O2 14_55555 . 93.24(15) 90.60(17) 95.56(14)
Nb2 Ba1 O2 14_55555 9_55555 35.96(17) 35.73(17) 36.36(18)
Nb2 Ba1 O2 14_55555 2_55555 144.89(16) 144.14(15) 145.71(17)
Nb2 Ba1 O2 14_55555 10_55555 92.5(2) 87.0(2) 98.6(2)
Nb2 Ba1 O2 14_55555 4_55555 144.16(16) 143.52(15) 144.92(17)
Nb2 Ba1 O2 14_55555 12_55555 92.0(2) 86.3(2) 98.2(2)
Nb2 Ba1 O2 14_55555 6_55555 92.81(15) 90.55(16) 94.77(13)
Nb2 Ba1 O2 14_55555 14_55555 35.23(17) 34.78(17) 35.75(16)
Nb2 Ba1 O5 14_55555 . 91.27(16) 84.41(16) 98.13(16)
Nb2 Ba1 O5 14_55555 2_55555 147.7(3) 146.4(3) 148.7(3)
Nb2 Ba1 O5 14_55555 4_55555 92.77(16) 86.10(16) 99.14(17)
Nb2 Ba1 O5 14_55555 6_55555 39.2(2) 38.6(2) 40.03(19)
O2 Ba1 O2 . 9_55555 91.0(2) 81.2(2) 99.6(2)
O2 Ba1 O2 . 2_55555 55.6(2) 55.1(2) 56.2(2)
O2 Ba1 O2 . 10_55555 120.2(2) 116.5(2) 122.7(2)
O2 Ba1 O2 . 4_55555 82.5(3) 78.2(2) 87.9(3)
O2 Ba1 O2 . 12_55555 173.5(3) 169.1(3) 177.7(3)
O2 Ba1 O2 . 6_55555 55.6(2) 55.1(2) 56.2(2)
O2 Ba1 O2 . 14_55555 120.2(2) 116.5(2) 122.7(2)
O2 Ba1 O5 . . 58.7(2) 55.9(2) 62.3(2)
O2 Ba1 O5 . 2_55555 113.8(3) 110.9(3) 116.7(3)
O2 Ba1 O5 . 4_55555 115.3(3) 111.9(3) 118.6(3)
O2 Ba1 O5 . 6_55555 60.3(2) 56.7(2) 64.4(2)
O2 Ba1 O2 9_55555 2_55555 120.2(2) 116.5(2) 122.7(2)
O2 Ba1 O2 9_55555 10_55555 63.5(3) 62.5(3) 64.5(3)
O2 Ba1 O2 9_55555 4_55555 173.5(3) 169.1(3) 177.7(3)
O2 Ba1 O2 9_55555 12_55555 95.5(3) 82.7(3) 109.7(3)
O2 Ba1 O2 9_55555 6_55555 120.2(2) 116.5(2) 122.7(2)
O2 Ba1 O2 9_55555 14_55555 63.5(3) 62.5(3) 64.5(3)
O2 Ba1 O5 9_55555 . 60.9(2) 59.8(2) 62.6(2)
O2 Ba1 O5 9_55555 2_55555 122.8(3) 119.5(3) 124.9(3)
O2 Ba1 O5 9_55555 4_55555 124.6(3) 122.2(3) 125.6(3)
O2 Ba1 O5 9_55555 6_55555 62.6(2) 61.1(2) 64.4(2)
O2 Ba1 O2 2_55555 10_55555 91.0(2) 81.2(2) 99.6(2)
O2 Ba1 O2 2_55555 4_55555 55.6(2) 55.1(2) 56.2(2)
O2 Ba1 O2 2_55555 12_55555 120.2(2) 116.5(2) 122.7(2)
O2 Ba1 O2 2_55555 6_55555 82.5(3) 78.2(2) 87.9(3)
O2 Ba1 O2 2_55555 14_55555 173.5(3) 169.1(3) 177.7(3)
O2 Ba1 O5 2_55555 . 60.3(2) 56.7(2) 64.4(2)
O2 Ba1 O5 2_55555 2_55555 58.7(2) 55.9(2) 62.3(2)
O2 Ba1 O5 2_55555 4_55555 113.8(3) 110.9(3) 116.7(3)
O2 Ba1 O5 2_55555 6_55555 115.3(3) 111.9(3) 118.6(3)
O2 Ba1 O2 10_55555 4_55555 120.2(2) 116.5(2) 122.7(2)
O2 Ba1 O2 10_55555 12_55555 63.5(3) 62.5(3) 64.5(3)
O2 Ba1 O2 10_55555 6_55555 173.5(3) 169.1(3) 177.7(3)
O2 Ba1 O2 10_55555 14_55555 95.5(3) 82.7(3) 109.7(3)
O2 Ba1 O5 10_55555 . 62.6(2) 61.1(2) 64.4(2)
O2 Ba1 O5 10_55555 2_55555 60.9(2) 59.8(2) 62.6(2)
O2 Ba1 O5 10_55555 4_55555 122.8(3) 119.5(3) 124.9(3)
O2 Ba1 O5 10_55555 6_55555 124.6(3) 122.2(3) 125.6(3)
O2 Ba1 O2 4_55555 12_55555 91.0(2) 81.2(2) 99.6(2)
O2 Ba1 O2 4_55555 6_55555 55.6(2) 55.1(2) 56.2(2)
O2 Ba1 O2 4_55555 14_55555 120.2(2) 116.5(2) 122.7(2)
O2 Ba1 O5 4_55555 . 115.3(3) 111.9(3) 118.6(3)
O2 Ba1 O5 4_55555 2_55555 60.3(2) 56.7(2) 64.4(2)
O2 Ba1 O5 4_55555 4_55555 58.7(2) 55.9(2) 62.3(2)
O2 Ba1 O5 4_55555 6_55555 113.8(3) 110.9(3) 116.7(3)
O2 Ba1 O2 12_55555 6_55555 120.2(2) 116.5(2) 122.7(2)
O2 Ba1 O2 12_55555 14_55555 63.5(3) 62.5(3) 64.5(3)
O2 Ba1 O5 12_55555 . 124.6(3) 122.2(3) 125.6(3)
O2 Ba1 O5 12_55555 2_55555 62.6(2) 61.1(2) 64.4(2)
O2 Ba1 O5 12_55555 4_55555 60.9(2) 59.8(2) 62.6(2)
O2 Ba1 O5 12_55555 6_55555 122.8(3) 119.5(3) 124.9(3)
O2 Ba1 O2 6_55555 14_55555 91.0(2) 81.2(2) 99.6(2)
O2 Ba1 O5 6_55555 . 113.8(3) 110.9(3) 116.7(3)
O2 Ba1 O5 6_55555 2_55555 115.3(3) 111.9(3) 118.6(3)
O2 Ba1 O5 6_55555 4_55555 60.3(2) 56.7(2) 64.4(2)
O2 Ba1 O5 6_55555 6_55555 58.7(2) 55.9(2) 62.3(2)
O2 Ba1 O5 14_55555 . 122.8(3) 119.5(3) 124.9(3)
O2 Ba1 O5 14_55555 2_55555 124.6(3) 122.2(3) 125.6(3)
O2 Ba1 O5 14_55555 4_55555 62.6(2) 61.1(2) 64.4(2)
O2 Ba1 O5 14_55555 6_55555 60.9(2) 59.8(2) 62.6(2)
O5 Ba1 O5 . 2_55555 89.78(17) 71.79(17) 107.81(17)
O5 Ba1 O5 . 4_55555 173.0(4) 172.5(4) 173.9(4)
O5 Ba1 O5 . 6_55555 89.78(17) 71.79(17) 107.81(17)
O5 Ba1 O5 2_55555 4_55555 89.78(17) 71.79(17) 107.81(17)
O5 Ba1 O5 2_55555 6_55555 173.0(4) 172.5(4) 173.9(4)
O5 Ba1 O5 4_55555 6_55555 89.78(17) 71.79(17) 107.81(17)

loop_
_geom_bond_atom_site_label_1
_geom_bond_atom_site_label_2
_geom_bond_site_ssg_symmetry_2
_geom_bond_distance_av
_geom_bond_distance_min
_geom_bond_distance_max
Ba2 O1 3_55555 2.845(8) 2.820(8) 2.895(8)
Ba2 O1 11_55555 2.733(8) 2.714(8) 2.771(8)
Ba2 O2 3_55555 3.463(8) 3.367(8) 3.506(8)
Ba2 O2 11_55555 3.236(8) 3.161(8) 3.329(8)
Ba2 O2 6_56555 3.450(8) 3.366(8) 3.504(8)
Ba2 O2 14_56555 3.260(8) 3.188(8) 3.299(8)
Ba2 O3 4_56555 2.950(7) 2.833(7) 3.075(7)
Ba2 O3 12_56555 2.787(7) 2.707(7) 2.877(7)
Ba2 O3 5_55555 2.905(7) 2.815(7) 3.092(7)
Ba2 O3 13_55555 2.754(7) 2.690(7) 2.891(7)
Ba2 O4 . 3.071(5) 2.888(5) 3.181(5)
Ba2 O5 3_55555 3.257(6) 2.850(6) 3.537(6)
Ba2 O5 4_56555 3.361(6) 3.106(6) 3.778(6)
Ba2 O5 5_55555 3.556(6) 3.099(6) 3.786(6)
Ba2 O5 6_56555 3.154(6) 3.076(6) 3.313(6)
Ba2 Ca2 . 0 0 0
Ca1 Nb2 . 3.415(4) 3.405(4) 3.426(4)
Ca1 Nb2 9_55555 3.395(3) 3.392(3) 3.402(3)
Ca1 Nb2 2_55555 3.415(4) 3.405(4) 3.426(4)
Ca1 Nb2 10_55555 3.395(3) 3.392(3) 3.402(3)
Ca1 Nb2 4_55555 3.415(4) 3.405(4) 3.426(4)
Ca1 Nb2 12_55555 3.395(3) 3.392(3) 3.402(3)
Ca1 Nb2 6_55555 3.415(4) 3.405(4) 3.426(4)
Ca1 Nb2 14_55555 3.395(3) 3.392(3) 3.402(3)
Ca1 O2 . 2.947(9) 2.624(9) 3.246(9)
Ca1 O2 9_55555 2.623(9) 2.503(8) 2.757(9)
Ca1 O2 2_55555 2.947(9) 2.624(9) 3.246(9)
Ca1 O2 10_55555 2.623(9) 2.503(8) 2.757(9)
Ca1 O2 4_55555 2.947(9) 2.624(9) 3.246(9)
Ca1 O2 12_55555 2.623(9) 2.503(8) 2.757(9)
Ca1 O2 6_55555 2.947(9) 2.624(9) 3.246(9)
Ca1 O2 14_55555 2.623(9) 2.503(8) 2.757(9)
Ca1 O5 . 2.694(5) 2.655(5) 2.751(5)
Ca1 O5 2_55555 2.694(5) 2.655(5) 2.751(5)
Ca1 O5 4_55555 2.694(5) 2.655(5) 2.751(5)
Ca1 O5 6_55555 2.694(5) 2.655(5) 2.751(5)
Ca1 Ba1 . 0 0 0
Nb1 O3 . 1.970(7) 1.961(8) 1.991(8)
Nb1 O3 4_56555 1.972(7) 1.957(7) 1.977(7)
Nb1 O3 5_55555 1.974(7) 1.963(7) 1.985(7)
Nb1 O3 8_45555 1.971(7) 1.953(8) 1.982(8)
Nb1 O4 . 1.816(10) 1.814(10) 1.817(10)
Nb1 O4 9_55455 2.168(10) 2.164(10) 2.175(10)
Nb2 O1 . 2.005(7) 1.995(7) 2.020(7)
Nb2 O2 . 1.964(8) 1.950(8) 1.986(8)
Nb2 O2 2_55555 2.003(8) 1.985(8) 2.029(8)
Nb2 O3 . 1.952(8) 1.943(8) 1.963(8)
Nb2 O5 . 1.854(9) 1.830(9) 1.897(9)
Nb2 O5 9_55455 2.147(9) 2.123(9) 2.189(9)
Nb2 Ba1 . 3.415(4) 3.405(4) 3.426(4)
Nb2 Ba1 9_55455 3.399(3) 3.392(3) 3.402(3)
O1 O2 . 2.849(11) 2.797(11) 2.918(11)
O1 O2 5_55555 2.843(11) 2.819(11) 2.909(11)
O1 O3 . 2.876(10) 2.856(10) 2.905(10)
O1 O3 5_55555 2.877(10) 2.849(10) 2.901(10)
O1 O5 . 2.850(11) 2.794(11) 2.944(10)
O1 O5 9_55455 2.861(11) 2.785(11) 2.989(10)
O1 O5 5_55555 2.838(11) 2.795(11) 2.892(10)
O1 O5 13_55455 2.884(11) 2.824(11) 2.916(11)
O1 Ca2 2_65555 2.867(8) 2.758(8) 2.960(8)
O1 Ca2 10_65455 2.740(8) 2.681(8) 2.809(8)
O2 O2 9_55455 3.939(10) 3.338(10) 4.594(10)
O2 O2 9_55555 3.985(10) 3.338(10) 4.594(10)
O2 O2 2_55555 2.774(11) 2.719(11) 2.817(11)
O2 O2 6_55555 2.774(11) 2.719(11) 2.817(11)
O2 O3 6_55555 2.661(11) 2.619(11) 2.707(11)
O2 O5 . 2.779(11) 2.757(11) 2.828(11)
O2 O5 9_55455 2.692(11) 2.660(11) 2.738(10)
O2 O5 6_55555 2.843(11) 2.809(11) 2.881(11)
O2 O5 14_55455 2.753(11) 2.712(11) 2.817(11)
O2 Ca2 2_65555 3.469(8) 3.354(8) 3.514(8)
O2 Ca2 10_65455 3.210(8) 3.049(8) 3.445(8)
O2 Ba1 . 2.947(9) 2.624(9) 3.246(9)
O2 Ba1 9_55455 2.617(9) 2.503(8) 2.757(9)
O3 O3 9_55455 3.987(9) 3.492(9) 4.428(9)
O3 O3 9_55555 3.933(9) 3.492(9) 4.428(9)
O3 O3 5_55555 2.894(11) 2.849(11) 2.919(11)
O3 O3 8_45555 2.654(11) 2.636(11) 2.677(11)
O3 O4 . 2.814(10) 2.808(10) 2.825(10)
O3 O4 9_55455 2.774(10) 2.747(10) 2.813(11)
O3 O5 . 2.858(10) 2.807(10) 2.957(10)
O3 O5 9_55455 2.835(10) 2.772(10) 2.944(10)
O3 Ca2 4_56555 2.950(7) 2.802(7) 3.106(7)
O3 Ca2 12_56455 2.787(7) 2.678(7) 2.903(7)
O4 O5 . 3.876(7) 3.349(7) 4.319(7)
O4 O5 4_56555 3.779(7) 3.330(7) 4.311(7)
O4 O5 5_55555 3.991(7) 3.337(7) 4.306(7)
O4 O5 8_45555 3.664(7) 3.341(7) 4.323(7)
O4 Ca2 . 3.071(5) 2.888(5) 3.181(5)
O4 Ca2 4_56555 2.989(5) 2.897(5) 3.172(5)
O5 O5 2_55555 3.781(8) 3.194(8) 4.402(8)
O5 O5 6_55555 3.781(8) 3.194(8) 4.402(8)
O5 Ca2 2_65555 3.214(6) 2.721(6) 3.667(6)
O5 Ca2 4_56555 3.470(6) 2.941(6) 3.939(6)
O5 Ba1 . 2.694(5) 2.655(5) 2.751(5)
